data_7206250
loop_
_publ_author_name
'Liu, Yu'
'Li, Kang'
'Wei, Shi-Chao'
'Pan, Mei'
'Su, Cheng-Yong'

_publ_section_title
;
 Structural tuning of meso-hexamer, chiral-trimer and chiral-chain by
 anion directed supramolecular interactions
;
_journal_issue 14
_journal_name_full CrystEngComm
_journal_page_first 4564
_journal_paper_doi 10.1039/c1ce05210a
_journal_volume 13
_journal_year 2011
_chemical_formula_sum 'C324 H356 Cu12 F36 N88 O60 Si6'
_chemical_formula_weight 8057.99
_chemical_name_systematic
;
?
;
_space_group_IT_number 15
_symmetry_cell_setting monoclinic
_symmetry_space_group_name_Hall '-I 2ya'
_symmetry_space_group_name_H-M 'I 1 2/a 1'
_atom_sites_solution_hydrogens geom
_atom_sites_solution_primary direct
_atom_sites_solution_secondary difmap
_audit_creation_method SHELXL-97
_cell_angle_alpha 90.00
_cell_angle_beta 104.125(2)
_cell_angle_gamma 90.00
_cell_formula_units_Z 2
_cell_length_a 26.5623(4)
_cell_length_b 17.5464(2)
_cell_length_c 42.0801(8)
_cell_measurement_reflns_used 29381
_cell_measurement_temperature 150(2)
_cell_measurement_theta_max 29.8373
_cell_measurement_theta_min 2.8502
_cell_volume 19019.4(5)
_computing_cell_refinement
;
CrysAlisPro, Oxford Diffraction Ltd.,
Version 1.171.33.52 (release 06-11-2009 CrysAlis171 .NET)
(compiled Nov 6 2009,16:24:50)
;
_computing_data_collection
;
CrysAlisPro, Oxford Diffraction Ltd.,
Version 1.171.33.52 (release 06-11-2009 CrysAlis171 .NET)
(compiled Nov 6 2009,16:24:50)
;
_computing_data_reduction
;
CrysAlisPro, Oxford Diffraction Ltd.,
Version 1.171.33.52 (release 06-11-2009 CrysAlis171 .NET)
(compiled Nov 6 2009,16:24:50)
;
_computing_structure_refinement 'SHELXL-97 (Sheldrick, 1997)'
_computing_structure_solution 'SHELXS-97 (Sheldrick, 1990)'
_diffrn_ambient_temperature 150(2)
_diffrn_detector_area_resol_mean 16.0855
_diffrn_measured_fraction_theta_full 0.994
_diffrn_measured_fraction_theta_max 0.994
_diffrn_measurement_device_type 'Xcalibur, Sapphire3, Gemini ultra'
_diffrn_measurement_method '\w scan'
_diffrn_radiation_monochromator graphite
_diffrn_radiation_source 'Enhance (Mo) X-ray Source'
_diffrn_radiation_type MoK\a
_diffrn_radiation_wavelength 0.71073
_diffrn_reflns_av_R_equivalents 0.0354
_diffrn_reflns_av_sigmaI/netI 0.0537
_diffrn_reflns_limit_h_max 35
_diffrn_reflns_limit_h_min -34
_diffrn_reflns_limit_k_max 23
_diffrn_reflns_limit_k_min -23
_diffrn_reflns_limit_l_max 49
_diffrn_reflns_limit_l_min -55
_diffrn_reflns_number 76960
_diffrn_reflns_theta_full 28.00
_diffrn_reflns_theta_max 28.00
_diffrn_reflns_theta_min 2.86
_exptl_absorpt_coefficient_mu 0.773
_exptl_absorpt_correction_T_max 0.7737
_exptl_absorpt_correction_T_min 0.6759
_exptl_absorpt_correction_type multi-scan
_exptl_absorpt_process_details
;
CrysAlisPro, Oxford Diffraction Ltd.,
Version 1.171.33.52 (release 06-11-2009 CrysAlis171 .NET)
(compiled Nov 6 2009,16:24:50)
Empirical absorption correction using spherical harmonics,
implemented in SCALE3 ABSPACK scaling algorithm.
;
_exptl_crystal_colour Blue
_exptl_crystal_density_diffrn 1.407
_exptl_crystal_density_method 'not measured'
_exptl_crystal_description block
_exptl_crystal_F_000 8304
_exptl_crystal_size_max 0.55
_exptl_crystal_size_mid 0.40
_exptl_crystal_size_min 0.35
_refine_diff_density_max 0.931
_refine_diff_density_min -0.573
_refine_diff_density_rms 0.100
_refine_ls_extinction_method none
_refine_ls_goodness_of_fit_ref 1.080
_refine_ls_hydrogen_treatment constr
_refine_ls_matrix_type full
_refine_ls_number_parameters 1213
_refine_ls_number_reflns 22833
_refine_ls_number_restraints 1
_refine_ls_restrained_S_all 1.080
_refine_ls_R_factor_all 0.0915
_refine_ls_R_factor_gt 0.0605
_refine_ls_shift/su_max 0.002
_refine_ls_shift/su_mean 0.000
_refine_ls_structure_factor_coef Fsqd
_refine_ls_weighting_details 'calc w=1/[\s^2^(Fo^2^)+(0.0913P)^2^+22.7398P] where P=(Fo^2^+2Fc^2^)/3'
_refine_ls_weighting_scheme calc
_refine_ls_wR_factor_gt 0.1663
_refine_ls_wR_factor_ref 0.1764
_reflns_number_gt 15881
_reflns_number_total 22833
_reflns_threshold_expression >2sigma(I)
_cod_data_source_file c1ce05210a.txt
_cod_data_source_block 2-sif6
_cod_depositor_comments
;
The following automatic conversions were performed:

'_symmetry_cell_setting' value 'Monoclinic' changed to 'monoclinic'
according to /home/saulius/struct/CIF-dictionaries/cif_core.dic
dictionary named 'cif_core.dic' version 2.4.1 from 2010-06-29.

Automatic conversion script
Id: cif_fix_values 1715 2011-07-08 13:25:40Z adriana 
;
_cod_original_sg_symbol_H-M I2/a
_cod_database_code 7206250

loop_
_symmetry_equiv_pos_as_xyz
'x, y, z'
'-x+1/2, y, -z'
'x+1/2, y+1/2, z+1/2'
'-x+1, y+1/2, -z+1/2'
'-x, -y, -z'
'x-1/2, -y, z'
'-x+1/2, -y+1/2, -z+1/2'
'x, -y+1/2, z+1/2'

loop_
_atom_site_label
_atom_site_type_symbol
_atom_site_fract_x
_atom_site_fract_y
_atom_site_fract_z
_atom_site_U_iso_or_equiv
_atom_site_adp_type
_atom_site_occupancy
_atom_site_symmetry_multiplicity
_atom_site_calc_flag
_atom_site_refinement_flags
_atom_site_disorder_assembly
_atom_site_disorder_group
Cu1 Cu 0.273406(14) 0.12707(2) 0.663035(10) 0.02252(10) Uani 1 1 d . . .
Cu2 Cu 0.336170(17) 0.51934(2) 0.662596(11) 0.03009(11) Uani 1 1 d . . .
Cu3 Cu 0.504684(17) 0.24814(3) 0.623885(12) 0.03484(12) Uani 1 1 d . . .
N1 N 0.20835(10) 0.22683(16) 0.63653(7) 0.0276(6) Uani 1 1 d . . .
N2 N 0.26424(10) 0.11341(16) 0.61466(7) 0.0260(6) Uani 1 1 d . . .
N3 N 0.25653(12) 0.16622(19) 0.56586(7) 0.0366(7) Uani 1 1 d . . .
H3A H 0.2480 0.1995 0.5498 0.044 Uiso 1 1 calc R . .
N4 N 0.20510(10) 0.08602(15) 0.66623(6) 0.0234(6) Uani 1 1 d . . .
N5 N 0.11956(10) 0.07608(16) 0.65270(7) 0.0290(6) Uani 1 1 d . . .
H5B H 0.0869 0.0867 0.6435 0.035 Uiso 1 1 calc R . .
N6 N 0.27862(10) 0.20478(15) 0.69795(7) 0.0248(6) Uani 1 1 d . . .
N7 N 0.26843(11) 0.32114(15) 0.71649(7) 0.0268(6) Uani 1 1 d . . .
N8 N 0.38263(13) 0.53493(18) 0.61796(8) 0.0387(7) Uani 1 1 d . . .
N9 N 0.28219(13) 0.50292(17) 0.62067(7) 0.0332(7) Uani 1 1 d . . .
N10 N 0.26083(13) 0.44465(18) 0.57265(8) 0.0396(8) Uani 1 1 d . . .
H10A H 0.2642 0.4247 0.5541 0.048 Uiso 1 1 calc R . .
N11 N 0.34548(12) 0.63177(16) 0.65967(7) 0.0340(7) Uani 1 1 d . . .
N12 N 0.37338(13) 0.73756(17) 0.64054(8) 0.0389(8) Uani 1 1 d . . .
H12B H 0.3869 0.7675 0.6280 0.047 Uiso 1 1 calc R . .
N13 N 0.40941(12) 0.49681(16) 0.68531(7) 0.0310(7) Uani 1 1 d . . .
N14 N 0.49104(12) 0.46690(17) 0.68575(8) 0.0367(7) Uani 1 1 d . . .
N15 N 0.44648(12) 0.14754(18) 0.59526(8) 0.0373(7) Uani 1 1 d . . .
N16 N 0.46719(12) 0.29644(19) 0.58148(8) 0.0376(7) Uani 1 1 d . . .
N17 N 0.39384(13) 0.3120(2) 0.54388(8) 0.0424(8) Uani 1 1 d . . .
H17C H 0.3628 0.3017 0.5314 0.051 Uiso 1 1 calc R . .
N18 N 0.55256(13) 0.1777(2) 0.60746(8) 0.0434(8) Uani 1 1 d . . .
N19 N 0.57009(16) 0.0695(2) 0.58539(10) 0.0552(10) Uani 1 1 d . . .
H19A H 0.5651 0.0268 0.5741 0.066 Uiso 1 1 calc R . .
N20 N 0.49675(11) 0.18105(17) 0.66054(8) 0.0329(7) Uani 1 1 d . . .
N21 N 0.45442(10) 0.09213(16) 0.68141(7) 0.0296(6) Uani 1 1 d . . .
C1 C 0.22657(14) 0.2442(2) 0.60730(9) 0.0331(8) Uani 1 1 d . . .
H1A H 0.2537 0.2841 0.6124 0.040 Uiso 1 1 calc R . .
H1B H 0.1974 0.2636 0.5898 0.040 Uiso 1 1 calc R . .
C2 C 0.24822(13) 0.1737(2) 0.59590(9) 0.0292(7) Uani 1 1 d . . .
C3 C 0.28546(13) 0.0633(2) 0.59558(9) 0.0289(7) Uani 1 1 d . . .
C4 C 0.31041(13) -0.0064(2) 0.60325(9) 0.0341(8) Uani 1 1 d . . .
H4A H 0.3139 -0.0295 0.6241 0.041 Uiso 1 1 calc R . .
C5 C 0.32999(15) -0.0408(2) 0.57915(11) 0.0438(10) Uani 1 1 d . . .
H5A H 0.3473 -0.0884 0.5836 0.053 Uiso 1 1 calc R . .
C6 C 0.32484(17) -0.0068(3) 0.54834(11) 0.0507(11) Uani 1 1 d . . .
H6A H 0.3388 -0.0322 0.5325 0.061 Uiso 1 1 calc R . .
C7 C 0.30021(16) 0.0620(3) 0.54025(10) 0.0450(10) Uani 1 1 d . . .
H7A H 0.2965 0.0845 0.5193 0.054 Uiso 1 1 calc R . .
C8 C 0.28098(14) 0.0970(2) 0.56464(9) 0.0330(8) Uani 1 1 d . . .
C9 C 0.15803(12) 0.1865(2) 0.62909(9) 0.0312(8) Uani 1 1 d . . .
H9A H 0.1482 0.1727 0.6056 0.037 Uiso 1 1 calc R . .
H9B H 0.1309 0.2207 0.6335 0.037 Uiso 1 1 calc R . .
C10 C 0.16115(12) 0.11591(19) 0.64945(8) 0.0258(7) Uani 1 1 d . . .
C11 C 0.19150(12) 0.02220(18) 0.68213(8) 0.0250(7) Uani 1 1 d . . .
C12 C 0.22218(15) -0.02884(19) 0.70374(9) 0.0322(8) Uani 1 1 d . . .
H12A H 0.2589 -0.0238 0.7100 0.039 Uiso 1 1 calc R . .
C13 C 0.19719(17) -0.0870(2) 0.71567(10) 0.0414(9) Uani 1 1 d . . .
H13A H 0.2171 -0.1228 0.7305 0.050 Uiso 1 1 calc R . .
C14 C 0.14278(17) -0.0946(2) 0.70636(11) 0.0471(10) Uani 1 1 d . . .
H14A H 0.1270 -0.1355 0.7151 0.057 Uiso 1 1 calc R . .
C15 C 0.11159(16) -0.0441(2) 0.68483(10) 0.0397(9) Uani 1 1 d . . .
H15A H 0.0749 -0.0494 0.6784 0.048 Uiso 1 1 calc R . .
C16 C 0.13756(13) 0.0149(2) 0.67332(9) 0.0307(8) Uani 1 1 d . . .
C17 C 0.21343(14) 0.28866(19) 0.66052(9) 0.0322(8) Uani 1 1 d . . .
H17A H 0.1795 0.2973 0.6658 0.039 Uiso 1 1 calc R . .
H17B H 0.2233 0.3362 0.6509 0.039 Uiso 1 1 calc R . .
C18 C 0.25380(12) 0.27022(18) 0.69162(8) 0.0251(7) Uani 1 1 d . . .
C19 C 0.31239(12) 0.21265(19) 0.72897(8) 0.0251(7) Uani 1 1 d . . .
C20 C 0.34810(13) 0.1617(2) 0.74745(9) 0.0305(7) Uani 1 1 d . . .
H20A H 0.3511 0.1110 0.7402 0.037 Uiso 1 1 calc R . .
C21 C 0.37902(15) 0.1879(2) 0.77678(9) 0.0359(8) Uani 1 1 d . . .
H21A H 0.4042 0.1549 0.7897 0.043 Uiso 1 1 calc R . .
C22 C 0.37396(15) 0.2623(2) 0.78773(9) 0.0384(9) Uani 1 1 d . . .
H22A H 0.3961 0.2785 0.8079 0.046 Uiso 1 1 calc R . .
C23 C 0.33793(15) 0.3123(2) 0.77021(9) 0.0346(8) Uani 1 1 d . . .
H23A H 0.3343 0.3624 0.7779 0.042 Uiso 1 1 calc R . .
C24 C 0.30714(13) 0.28612(19) 0.74078(8) 0.0273(7) Uani 1 1 d . . .
C25 C 0.25203(14) 0.40017(18) 0.71673(9) 0.0308(8) Uani 1 1 d . . .
H25A H 0.2568 0.4167 0.7398 0.037 Uiso 1 1 calc R . .
H25B H 0.2145 0.4033 0.7060 0.037 Uiso 1 1 calc R . .
C26 C 0.28122(14) 0.45531(19) 0.69953(8) 0.0280(7) Uani 1 1 d . . .
C27 C 0.35371(17) 0.4836(2) 0.59295(10) 0.0436(10) Uani 1 1 d . . .
H27A H 0.3698 0.4324 0.5959 0.052 Uiso 1 1 calc R . .
H27B H 0.3548 0.5026 0.5710 0.052 Uiso 1 1 calc R . .
C28 C 0.29854(17) 0.4782(2) 0.59529(9) 0.0372(9) Uani 1 1 d . . .
C29 C 0.22960(15) 0.4840(2) 0.61378(9) 0.0351(8) Uani 1 1 d . . .
C30 C 0.19278(16) 0.4983(2) 0.63149(10) 0.0432(10) Uani 1 1 d . . .
H30A H 0.2014 0.5259 0.6515 0.052 Uiso 1 1 calc R . .
C31 C 0.14290(17) 0.4706(3) 0.61877(13) 0.0582(13) Uani 1 1 d . . .
H31A H 0.1170 0.4794 0.6304 0.070 Uiso 1 1 calc R . .
C32 C 0.12997(18) 0.4303(3) 0.58930(12) 0.0622(14) Uani 1 1 d . . .
H32A H 0.0957 0.4110 0.5816 0.075 Uiso 1 1 calc R . .
C33 C 0.16614(18) 0.4179(3) 0.57113(11) 0.0524(12) Uani 1 1 d . . .
H33A H 0.1574 0.3908 0.5510 0.063 Uiso 1 1 calc R . .
C34 C 0.21581(16) 0.4468(2) 0.58351(9) 0.0384(9) Uani 1 1 d . . .
C35 C 0.37656(19) 0.6160(2) 0.60927(10) 0.0455(10) Uani 1 1 d . . .
H35A H 0.3474 0.6224 0.5897 0.055 Uiso 1 1 calc R . .
H35B H 0.4085 0.6348 0.6038 0.055 Uiso 1 1 calc R . .
C36 C 0.36636(15) 0.6611(2) 0.63681(9) 0.0366(9) Uani 1 1 d . . .
C37 C 0.33813(14) 0.69302(19) 0.67945(9) 0.0323(8) Uani 1 1 d . . .
C38 C 0.31705(15) 0.6946(2) 0.70615(10) 0.0382(9) Uani 1 1 d . . .
H38A H 0.3053 0.6494 0.7145 0.046 Uiso 1 1 calc R . .
C39 C 0.31361(16) 0.7655(2) 0.72040(12) 0.0467(10) Uani 1 1 d . . .
H39A H 0.2994 0.7687 0.7390 0.056 Uiso 1 1 calc R . .
C40 C 0.33068(17) 0.8326(2) 0.70781(12) 0.0496(11) Uani 1 1 d . . .
H40A H 0.3272 0.8801 0.7179 0.060 Uiso 1 1 calc R . .
C41 C 0.35220(14) 0.8306(2) 0.68144(10) 0.0384(9) Uani 1 1 d . . .
H41A H 0.3643 0.8757 0.6732 0.046 Uiso 1 1 calc R . .
C42 C 0.35576(14) 0.7601(2) 0.66708(10) 0.0333(8) Uani 1 1 d . . .
C43 C 0.43640(17) 0.5128(3) 0.63256(11) 0.0497(11) Uani 1 1 d . . .
H43A H 0.4597 0.5553 0.6303 0.060 Uiso 1 1 calc R . .
H43B H 0.4455 0.4683 0.6206 0.060 Uiso 1 1 calc R . .
C44 C 0.44470(15) 0.4930(2) 0.66787(10) 0.0357(8) Uani 1 1 d . . .
C45 C 0.43398(14) 0.46949(19) 0.71651(9) 0.0320(8) Uani 1 1 d . . .
C46 C 0.41568(15) 0.4605(2) 0.74424(9) 0.0372(9) Uani 1 1 d . . .
H46A H 0.3817 0.4764 0.7448 0.045 Uiso 1 1 calc R . .
C47 C 0.44877(16) 0.4273(2) 0.77130(10) 0.0412(9) Uani 1 1 d . . .
H47A H 0.4371 0.4199 0.7907 0.049 Uiso 1 1 calc R . .
C48 C 0.49903(16) 0.4046(2) 0.77064(10) 0.0412(9) Uani 1 1 d . . .
H48A H 0.5203 0.3803 0.7893 0.049 Uiso 1 1 calc R . .
C49 C 0.51812(16) 0.4165(2) 0.74376(10) 0.0397(9) Uani 1 1 d . . .
H49A H 0.5526 0.4028 0.7435 0.048 Uiso 1 1 calc R . .
C50 C 0.48471(15) 0.4494(2) 0.71701(9) 0.0342(8) Uani 1 1 d . . .
C51 C 0.53729(16) 0.4538(2) 0.67388(12) 0.0452(10) Uani 1 1 d . . .
H51A H 0.5679 0.4534 0.6928 0.054 Uiso 1 1 calc R . .
H51B H 0.5415 0.4968 0.6596 0.054 Uiso 1 1 calc R . .
C52 C 0.53665(17) 0.3795(2) 0.65482(10) 0.0428(9) Uani 1 1 d . . .
C53 C 0.40245(16) 0.1916(2) 0.57678(11) 0.0461(10) Uani 1 1 d . . .
H53A H 0.3774 0.2004 0.5904 0.055 Uiso 1 1 calc R . .
H53B H 0.3845 0.1630 0.5570 0.055 Uiso 1 1 calc R . .
C54 C 0.42150(15) 0.2669(2) 0.56698(10) 0.0388(9) Uani 1 1 d . . .
C55 C 0.46845(15) 0.3670(2) 0.56643(10) 0.0394(9) Uani 1 1 d . . .
C56 C 0.50682(18) 0.4227(3) 0.57114(11) 0.0537(12) Uani 1 1 d . . .
H56A H 0.5389 0.4162 0.5869 0.064 Uiso 1 1 calc R . .
C57 C 0.4967(2) 0.4872(3) 0.55227(13) 0.0714(16) Uani 1 1 d . . .
H57A H 0.5224 0.5261 0.5552 0.086 Uiso 1 1 calc R . .
C58 C 0.4494(2) 0.4979(3) 0.52858(13) 0.0680(15) Uani 1 1 d . . .
H58A H 0.4437 0.5436 0.5161 0.082 Uiso 1 1 calc R . .
C59 C 0.41116(19) 0.4425(3) 0.52337(11) 0.0546(12) Uani 1 1 d . . .
H59A H 0.3793 0.4486 0.5074 0.066 Uiso 1 1 calc R . .
C60 C 0.42181(16) 0.3773(2) 0.54273(10) 0.0419(9) Uani 1 1 d . . .
C61 C 0.47559(18) 0.1099(3) 0.57449(11) 0.0499(11) Uani 1 1 d . . .
H61A H 0.4669 0.1332 0.5524 0.060 Uiso 1 1 calc R . .
H61B H 0.4663 0.0552 0.5722 0.060 Uiso 1 1 calc R . .
C62 C 0.53292(18) 0.1184(2) 0.58986(11) 0.0465(10) Uani 1 1 d . . .
C63 C 0.60628(16) 0.1673(3) 0.61578(10) 0.0464(11) Uani 1 1 d . . .
C64 C 0.64561(17) 0.2116(4) 0.63488(12) 0.0618(14) Uani 1 1 d . . .
H64A H 0.6384 0.2579 0.6446 0.074 Uiso 1 1 calc R . .
C65 C 0.6957(2) 0.1848(4) 0.63891(15) 0.0786(18) Uani 1 1 d . . .
H65A H 0.7238 0.2141 0.6514 0.094 Uiso 1 1 calc R . .
C66 C 0.7061(2) 0.1170(5) 0.62537(17) 0.087(2) Uani 1 1 d . . .
H66A H 0.7411 0.1003 0.6292 0.104 Uiso 1 1 calc R . .
C67 C 0.6689(3) 0.0743(4) 0.60718(15) 0.0775(19) Uani 1 1 d . . .
H67A H 0.6769 0.0279 0.5979 0.093 Uiso 1 1 calc R . .
C68 C 0.61753(19) 0.0994(3) 0.60204(12) 0.0546(12) Uani 1 1 d . . .
C69 C 0.43464(16) 0.0972(2) 0.62066(10) 0.0414(9) Uani 1 1 d . . .
H69A H 0.4455 0.0444 0.6173 0.050 Uiso 1 1 calc R . .
H69B H 0.3968 0.0970 0.6188 0.050 Uiso 1 1 calc R . .
C70 C 0.46241(13) 0.1240(2) 0.65412(9) 0.0317(8) Uani 1 1 d . . .
C71 C 0.51137(12) 0.1863(2) 0.69461(9) 0.0307(8) Uani 1 1 d . . .
C72 C 0.54658(14) 0.2356(2) 0.71511(11) 0.0392(9) Uani 1 1 d . . .
H72A H 0.5656 0.2728 0.7065 0.047 Uiso 1 1 calc R . .
C73 C 0.55212(15) 0.2272(2) 0.74851(10) 0.0427(10) Uani 1 1 d . . .
H73A H 0.5755 0.2599 0.7631 0.051 Uiso 1 1 calc R . .
C74 C 0.52473(17) 0.1727(2) 0.76158(11) 0.0460(10) Uani 1 1 d . . .
H74A H 0.5298 0.1693 0.7847 0.055 Uiso 1 1 calc R . .
C75 C 0.49024(15) 0.1235(2) 0.74150(10) 0.0395(9) Uani 1 1 d . . .
H75A H 0.4712 0.0864 0.7501 0.047 Uiso 1 1 calc R . .
C76 C 0.48518(12) 0.13148(19) 0.70811(9) 0.0306(8) Uani 1 1 d . . .
C77 C 0.41750(13) 0.03281(19) 0.68322(9) 0.0316(8) Uani 1 1 d . . .
H77A H 0.4289 0.0069 0.7047 0.038 Uiso 1 1 calc R . .
H77B H 0.4180 -0.0054 0.6660 0.038 Uiso 1 1 calc R . .
C78 C 0.36204(12) 0.06042(18) 0.67918(8) 0.0252(7) Uani 1 1 d . . .
O1 O 0.31016(9) 0.42815(13) 0.68257(6) 0.0301(5) Uani 1 1 d . . .
O2 O 0.27401(11) 0.52440(13) 0.70309(7) 0.0398(6) Uani 1 1 d . . .
O3 O 0.49478(11) 0.34077(15) 0.64843(7) 0.0413(6) Uani 1 1 d . . .
O4 O 0.57651(13) 0.3616(2) 0.64693(10) 0.0707(11) Uani 1 1 d . . .
O5 O 0.35029(8) 0.12723(12) 0.66784(6) 0.0265(5) Uani 1 1 d . . .
O6 O 0.33054(10) 0.01579(14) 0.68618(7) 0.0379(6) Uani 1 1 d . . .
Si1 Si 0.47819(4) 0.86466(6) 0.62283(3) 0.0344(2) Uani 1 1 d . . .
Si2 Si 0.2500 0.31248(8) 0.5000 0.0279(3) Uani 1 2 d S . .
F1 F 0.50030(11) 0.81305(14) 0.65689(6) 0.0564(7) Uani 1 1 d . . .
F2 F 0.45656(9) 0.91449(14) 0.58786(6) 0.0496(6) Uani 1 1 d . . .
F3 F 0.42528(9) 0.88755(14) 0.63511(6) 0.0488(6) Uani 1 1 d . . .
F4 F 0.50936(9) 0.94214(14) 0.64125(7) 0.0564(7) Uani 1 1 d . . .
F5 F 0.53191(9) 0.84033(14) 0.61038(7) 0.0536(6) Uani 1 1 d . . .
F6 F 0.44703(9) 0.78592(13) 0.60401(6) 0.0453(6) Uani 1 1 d . . .
F7 F 0.22617(9) 0.31098(13) 0.53330(5) 0.0410(5) Uani 1 1 d . . .
F8 F 0.29334(8) 0.24426(12) 0.51680(5) 0.0402(5) Uani 1 1 d . . .
F9 F 0.29273(8) 0.38063(12) 0.51724(5) 0.0401(5) Uani 1 1 d . . .
N22 N 0.35278(17) 0.3087(2) 0.62507(11) 0.0621(11) Uani 1 1 d . . .
C79 C 0.37331(16) 0.3022(2) 0.65218(13) 0.0442(10) Uani 1 1 d . . .
C80 C 0.39907(14) 0.2941(2) 0.68662(10) 0.0372(9) Uani 1 1 d . . .
H80A H 0.4364 0.3029 0.6897 0.056 Uiso 1 1 calc R . .
H80B H 0.3934 0.2425 0.6940 0.056 Uiso 1 1 calc R . .
H80C H 0.3849 0.3314 0.6994 0.056 Uiso 1 1 calc R . .
O1W O 0.51468(17) 0.6585(2) 0.65501(11) 0.0846(12) Uani 1 1 d D . .
H1W H 0.5126 0.7041 0.6606 0.127 Uiso 1 1 calc R . .
C1W C 0.5435(2) 0.6543(3) 0.63523(17) 0.0784(17) Uani 1 1 d D . .
H1W1 H 0.5485 0.7053 0.6270 0.118 Uiso 1 1 calc R . .
H1W2 H 0.5272 0.6213 0.6168 0.118 Uiso 1 1 calc R . .
H1W3 H 0.5773 0.6330 0.6465 0.118 Uiso 1 1 calc R . .
O2W O 0.6671(3) 0.4252(4) 0.71269(17) 0.0589(17) Uiso 0.50 1 d P A 1
O4W O 0.0422(4) 0.0692(5) 0.5578(2) 0.072(2) Uiso 0.50 1 d P B 1
O6W O 0.1279(4) 0.1225(6) 0.5516(3) 0.108(3) Uiso 0.50 1 d P C 1
O8W O 0.3848(6) 0.8114(9) 0.5366(4) 0.159(5) Uiso 0.50 1 d P D 1
O10W O 0.4776(7) 0.6964(9) 0.5602(4) 0.075(4) Uiso 0.25 1 d P E 1
O11W O 0.1445(9) 0.6413(13) 0.5632(5) 0.114(7) Uiso 0.25 1 d P F 1
O12W O 0.2769(8) 0.6003(12) 0.5322(5) 0.101(6) Uiso 0.25 1 d P G 1
O13W O 0.2536(7) 0.6629(10) 0.5712(4) 0.086(5) Uiso 0.25 1 d P H 1
O18W O 0.1646(10) 0.6009(15) 0.5275(6) 0.136(8) Uiso 0.25 1 d P I 1
O20W O 0.2940(9) -0.1423(14) 0.4700(6) 0.131(8) Uiso 0.25 1 d P J 1
O23W O 0.4188(8) 0.8900(13) 0.5217(5) 0.114(7) Uiso 0.25 1 d P K 1
O24W O 0.2923(10) 0.7395(16) 0.5524(6) 0.146(9) Uiso 0.25 1 d P L 1
O5W O 0.6818(3) 0.3499(5) 0.6998(2) 0.086(2) Uiso 0.50 1 d P M 2
O9W O 0.6395(5) 0.4755(8) 0.7336(3) 0.151(5) Uiso 0.50 1 d P N 2
O14W O 0.1246(7) 0.1713(11) 0.5227(4) 0.090(5) Uiso 0.25 1 d P O 2
O16W O 0.2500 0.5711(14) 0.5000 0.182(8) Uiso 0.50 2 d SP P 2
O17W O 0.0199(4) 0.0676(6) 0.5470(3) 0.034(2) Uiso 0.25 1 d P Q 2
O19W O 0.5103(8) 0.7097(11) 0.5544(5) 0.095(5) Uiso 0.25 1 d P R 2
O21W O 0.3719(8) 0.6810(13) 0.5275(5) 0.111(6) Uiso 0.25 1 d P S 2
O22W O 0.2109(11) 0.6568(15) 0.5766(6) 0.140(8) Uiso 0.25 1 d P T 2
O7W O 0.7002(6) 0.3970(9) 0.7226(4) 0.157(5) Uiso 0.50 1 d P U 3
O15W O 0.0906(7) 0.2082(11) 0.5527(5) 0.098(5) Uiso 0.25 1 d P V 3
O25W O 0.3514(10) 0.7568(15) 0.5381(6) 0.131(8) Uiso 0.25 1 d P W 3
O26W O 0.4746(11) 0.9194(18) 0.4969(7) 0.162(10) Uiso 0.25 1 d P X 3
O27W O 0.0907(10) 0.0739(14) 0.5617(6) 0.128(8) Uiso 0.25 1 d P Y 3

loop_
_atom_site_aniso_label
_atom_site_aniso_U_11
_atom_site_aniso_U_22
_atom_site_aniso_U_33
_atom_site_aniso_U_23
_atom_site_aniso_U_13
_atom_site_aniso_U_12
Cu1 0.01813(18) 0.01813(19) 0.0295(2) 0.00172(15) 0.00234(15) -0.00113(15)
Cu2 0.0401(3) 0.0201(2) 0.0322(2) 0.00109(17) 0.01276(19) -0.00816(17)
Cu3 0.0276(2) 0.0361(3) 0.0428(3) -0.0102(2) 0.01233(19) -0.00595(19)
N1 0.0229(14) 0.0205(13) 0.0377(16) 0.0057(12) 0.0040(12) 0.0015(11)
N2 0.0199(13) 0.0235(14) 0.0327(15) 0.0040(11) 0.0028(11) 0.0018(11)
N3 0.0363(17) 0.0399(18) 0.0333(17) 0.0116(14) 0.0078(14) 0.0045(14)
N4 0.0214(13) 0.0196(13) 0.0273(14) 0.0010(11) 0.0023(11) -0.0013(10)
N5 0.0190(13) 0.0302(15) 0.0371(16) -0.0046(13) 0.0053(12) -0.0040(11)
N6 0.0209(13) 0.0172(13) 0.0351(15) 0.0012(11) 0.0047(11) -0.0017(10)
N7 0.0313(15) 0.0180(13) 0.0354(16) -0.0003(11) 0.0162(12) -0.0035(11)
N8 0.051(2) 0.0317(17) 0.0377(18) 0.0006(14) 0.0185(15) -0.0095(15)
N9 0.0474(18) 0.0242(15) 0.0296(16) -0.0014(12) 0.0126(14) -0.0031(13)
N10 0.056(2) 0.0329(17) 0.0284(16) -0.0049(13) 0.0071(15) -0.0003(15)
N11 0.0452(18) 0.0222(14) 0.0370(17) 0.0004(13) 0.0146(14) -0.0086(13)
N12 0.0463(19) 0.0238(15) 0.0437(19) 0.0091(13) 0.0057(15) -0.0116(14)
N13 0.0366(16) 0.0230(14) 0.0360(16) -0.0030(12) 0.0137(13) -0.0097(12)
N14 0.0395(18) 0.0278(16) 0.0464(19) -0.0075(14) 0.0175(15) -0.0097(13)
N15 0.0355(17) 0.0354(17) 0.0427(18) -0.0097(14) 0.0131(14) -0.0045(14)
N16 0.0290(16) 0.0423(19) 0.0439(19) -0.0079(15) 0.0134(14) -0.0068(14)
N17 0.0336(17) 0.049(2) 0.0421(19) -0.0047(16) 0.0047(14) -0.0104(15)
N18 0.0402(18) 0.050(2) 0.046(2) -0.0048(16) 0.0218(16) 0.0051(16)
N19 0.075(3) 0.042(2) 0.063(2) 0.0045(18) 0.044(2) 0.018(2)
N20 0.0217(14) 0.0297(16) 0.0472(19) -0.0102(13) 0.0083(13) -0.0027(12)
N21 0.0194(13) 0.0228(14) 0.0429(17) -0.0012(13) 0.0007(12) 0.0026(11)
C1 0.0323(18) 0.0259(18) 0.042(2) 0.0132(15) 0.0105(16) 0.0071(14)
C2 0.0233(16) 0.0293(18) 0.0345(19) 0.0070(15) 0.0065(14) 0.0010(13)
C3 0.0234(16) 0.0278(17) 0.0324(18) -0.0027(14) 0.0010(14) -0.0046(13)
C4 0.0287(18) 0.0286(18) 0.039(2) -0.0044(15) -0.0034(15) -0.0026(14)
C5 0.037(2) 0.038(2) 0.053(3) -0.0146(19) 0.0039(18) -0.0011(17)
C6 0.047(2) 0.055(3) 0.051(3) -0.022(2) 0.014(2) -0.002(2)
C7 0.043(2) 0.055(3) 0.037(2) -0.0095(19) 0.0094(18) -0.006(2)
C8 0.0273(17) 0.036(2) 0.0338(19) -0.0020(16) 0.0039(15) -0.0028(15)
C9 0.0188(15) 0.0291(18) 0.041(2) 0.0073(15) -0.0009(14) 0.0010(13)
C10 0.0228(15) 0.0254(17) 0.0287(17) -0.0035(13) 0.0058(13) -0.0007(13)
C11 0.0268(16) 0.0195(15) 0.0301(17) -0.0034(13) 0.0095(14) -0.0050(13)
C12 0.0358(19) 0.0236(17) 0.038(2) 0.0011(15) 0.0117(16) -0.0016(14)
C13 0.055(2) 0.0253(19) 0.050(2) 0.0086(17) 0.024(2) 0.0011(17)
C14 0.056(3) 0.030(2) 0.065(3) -0.0003(19) 0.032(2) -0.0140(19)
C15 0.039(2) 0.032(2) 0.055(2) -0.0064(18) 0.0240(19) -0.0130(17)
C16 0.0292(17) 0.0261(17) 0.038(2) -0.0102(15) 0.0115(15) -0.0073(14)
C17 0.0319(18) 0.0219(17) 0.040(2) 0.0042(15) 0.0042(15) 0.0076(14)
C18 0.0203(15) 0.0199(15) 0.0367(19) 0.0036(13) 0.0102(13) -0.0012(12)
C19 0.0233(16) 0.0241(16) 0.0301(17) 0.0005(13) 0.0109(13) -0.0047(13)
C20 0.0296(18) 0.0280(18) 0.0347(19) 0.0009(15) 0.0093(15) 0.0007(14)
C21 0.036(2) 0.041(2) 0.0302(19) 0.0039(16) 0.0067(15) 0.0009(16)
C22 0.043(2) 0.042(2) 0.0304(19) -0.0035(16) 0.0100(16) -0.0079(18)
C23 0.046(2) 0.0295(19) 0.0325(19) -0.0041(15) 0.0166(17) -0.0082(16)
C24 0.0287(17) 0.0240(16) 0.0325(18) 0.0019(14) 0.0136(14) -0.0055(13)
C25 0.0373(19) 0.0184(16) 0.042(2) -0.0004(14) 0.0203(16) 0.0005(14)
C26 0.0347(18) 0.0221(16) 0.0279(17) 0.0028(13) 0.0088(14) -0.0045(14)
C27 0.059(3) 0.037(2) 0.043(2) -0.0046(18) 0.028(2) -0.0092(19)
C28 0.058(2) 0.0234(18) 0.0314(19) 0.0000(15) 0.0124(18) -0.0050(17)
C29 0.043(2) 0.0220(17) 0.037(2) 0.0003(15) 0.0045(17) 0.0058(15)
C30 0.044(2) 0.038(2) 0.044(2) -0.0046(18) 0.0051(18) 0.0090(18)
C31 0.036(2) 0.067(3) 0.068(3) -0.012(3) 0.005(2) 0.016(2)
C32 0.037(2) 0.075(4) 0.064(3) -0.015(3) -0.008(2) 0.015(2)
C33 0.052(3) 0.049(3) 0.045(2) -0.012(2) -0.010(2) 0.017(2)
C34 0.049(2) 0.0283(19) 0.033(2) -0.0008(15) 0.0006(17) 0.0092(17)
C35 0.067(3) 0.034(2) 0.039(2) 0.0030(17) 0.019(2) -0.017(2)
C36 0.045(2) 0.0270(18) 0.038(2) 0.0062(16) 0.0099(17) -0.0116(16)
C37 0.0301(18) 0.0165(15) 0.046(2) 0.0026(14) 0.0015(16) -0.0013(13)
C38 0.044(2) 0.0190(17) 0.053(2) -0.0014(16) 0.0162(19) -0.0006(15)
C39 0.045(2) 0.028(2) 0.073(3) -0.0017(19) 0.025(2) 0.0063(17)
C40 0.046(2) 0.0204(18) 0.085(3) -0.003(2) 0.020(2) 0.0073(17)
C41 0.0332(19) 0.0166(16) 0.062(3) 0.0095(16) 0.0046(18) 0.0008(14)
C42 0.0297(18) 0.0227(17) 0.044(2) 0.0054(15) 0.0026(16) -0.0032(14)
C43 0.050(3) 0.056(3) 0.050(3) 0.008(2) 0.025(2) -0.003(2)
C44 0.044(2) 0.0253(18) 0.042(2) -0.0039(15) 0.0185(18) -0.0129(16)
C45 0.040(2) 0.0208(16) 0.0358(19) -0.0042(14) 0.0092(16) -0.0093(14)
C46 0.041(2) 0.0304(19) 0.041(2) -0.0056(16) 0.0108(17) -0.0097(16)
C47 0.054(2) 0.033(2) 0.036(2) -0.0051(16) 0.0077(18) -0.0086(18)
C48 0.048(2) 0.031(2) 0.042(2) -0.0067(17) 0.0044(19) -0.0071(17)
C49 0.041(2) 0.0250(18) 0.050(2) -0.0096(17) 0.0052(18) -0.0063(16)
C50 0.041(2) 0.0212(17) 0.043(2) -0.0076(15) 0.0143(17) -0.0114(15)
C51 0.039(2) 0.036(2) 0.065(3) -0.004(2) 0.023(2) -0.0117(18)
C52 0.048(2) 0.038(2) 0.048(2) -0.0017(18) 0.023(2) -0.0069(19)
C53 0.037(2) 0.040(2) 0.059(3) -0.012(2) 0.0069(19) -0.0128(18)
C54 0.0313(19) 0.041(2) 0.044(2) -0.0097(18) 0.0096(17) -0.0043(17)
C55 0.039(2) 0.047(2) 0.036(2) -0.0051(17) 0.0137(17) -0.0075(18)
C56 0.043(2) 0.066(3) 0.050(3) 0.003(2) 0.008(2) -0.024(2)
C57 0.072(4) 0.075(4) 0.063(3) 0.009(3) 0.008(3) -0.042(3)
C58 0.079(4) 0.070(3) 0.055(3) 0.016(3) 0.015(3) -0.021(3)
C59 0.055(3) 0.064(3) 0.044(2) -0.001(2) 0.010(2) -0.010(2)
C60 0.041(2) 0.048(2) 0.039(2) -0.0059(18) 0.0146(18) -0.0070(19)
C61 0.059(3) 0.042(2) 0.053(3) -0.016(2) 0.022(2) -0.004(2)
C62 0.056(3) 0.042(2) 0.051(3) 0.003(2) 0.031(2) 0.009(2)
C63 0.038(2) 0.066(3) 0.042(2) 0.012(2) 0.0222(19) 0.013(2)
C64 0.038(2) 0.095(4) 0.057(3) 0.006(3) 0.020(2) 0.009(3)
C65 0.041(3) 0.122(6) 0.075(4) 0.016(4) 0.018(3) 0.022(3)
C66 0.047(3) 0.129(6) 0.089(5) 0.030(4) 0.025(3) 0.039(4)
C67 0.088(4) 0.081(4) 0.076(4) 0.030(3) 0.044(4) 0.049(4)
C68 0.058(3) 0.061(3) 0.054(3) 0.017(2) 0.032(2) 0.020(2)
C69 0.042(2) 0.037(2) 0.046(2) -0.0124(18) 0.0114(18) -0.0146(17)
C70 0.0191(15) 0.0285(18) 0.047(2) -0.0083(16) 0.0068(15) 0.0026(14)
C71 0.0183(15) 0.0294(18) 0.042(2) -0.0068(15) 0.0029(14) 0.0053(13)
C72 0.0226(17) 0.0311(19) 0.059(3) -0.0078(18) 0.0011(17) 0.0027(15)
C73 0.038(2) 0.033(2) 0.048(2) -0.0100(18) -0.0071(18) 0.0082(17)
C74 0.053(3) 0.033(2) 0.044(2) 0.0013(18) -0.0048(19) 0.0101(19)
C75 0.039(2) 0.0278(19) 0.047(2) 0.0050(17) -0.0002(17) 0.0066(16)
C76 0.0195(15) 0.0227(16) 0.046(2) -0.0018(15) 0.0003(14) 0.0068(13)
C77 0.0243(17) 0.0210(16) 0.047(2) 0.0012(15) 0.0033(15) 0.0022(13)
C78 0.0230(16) 0.0181(15) 0.0318(18) -0.0028(13) 0.0019(13) -0.0006(12)
O1 0.0360(13) 0.0242(12) 0.0342(13) 0.0008(10) 0.0162(11) -0.0046(10)
O2 0.0634(18) 0.0158(12) 0.0440(15) 0.0002(10) 0.0204(14) 0.0000(11)
O3 0.0480(16) 0.0324(14) 0.0483(16) -0.0088(12) 0.0211(13) -0.0059(12)
O4 0.056(2) 0.063(2) 0.109(3) -0.019(2) 0.051(2) -0.0048(17)
O5 0.0210(11) 0.0197(11) 0.0365(13) 0.0010(10) 0.0023(9) 0.0007(9)
O6 0.0304(13) 0.0217(12) 0.0617(18) 0.0062(12) 0.0118(12) -0.0018(10)
Si1 0.0298(5) 0.0290(5) 0.0409(6) -0.0008(4) 0.0020(4) -0.0033(4)
Si2 0.0341(7) 0.0258(7) 0.0211(6) 0.000 0.0013(5) 0.000
F1 0.0781(18) 0.0400(14) 0.0413(14) 0.0010(11) -0.0045(12) 0.0108(13)
F2 0.0453(13) 0.0523(15) 0.0520(14) 0.0172(12) 0.0131(11) 0.0036(11)
F3 0.0486(14) 0.0474(14) 0.0538(15) -0.0011(11) 0.0193(12) -0.0001(11)
F4 0.0431(13) 0.0364(13) 0.0815(19) -0.0149(12) -0.0005(12) -0.0061(11)
F5 0.0354(12) 0.0450(14) 0.0825(18) -0.0056(13) 0.0182(12) 0.0010(11)
F6 0.0485(13) 0.0417(13) 0.0464(13) -0.0092(11) 0.0129(11) -0.0169(11)
F7 0.0555(14) 0.0375(12) 0.0327(11) 0.0002(9) 0.0161(10) 0.0013(10)
F8 0.0410(12) 0.0338(12) 0.0432(13) 0.0072(10) 0.0050(10) 0.0071(9)
F9 0.0424(12) 0.0335(12) 0.0409(12) -0.0057(9) 0.0034(10) -0.0072(10)
N22 0.067(3) 0.056(3) 0.064(3) 0.001(2) 0.018(2) -0.005(2)
C79 0.039(2) 0.028(2) 0.070(3) -0.006(2) 0.020(2) -0.0033(16)
C80 0.0306(19) 0.0232(18) 0.060(3) -0.0075(17) 0.0149(18) -0.0059(14)
O1W 0.085(3) 0.045(2) 0.111(3) -0.001(2) -0.001(3) -0.001(2)
C1W 0.072(4) 0.047(3) 0.119(5) 0.005(3) 0.029(4) -0.001(3)

loop_
_atom_type_symbol
_atom_type_description
_atom_type_scat_dispersion_real
_atom_type_scat_dispersion_imag
_atom_type_scat_source
C C 0.0033 0.0016 'International Tables Vol C Tables 4.2.6.8 and 6.1.1.4'
H H 0.0000 0.0000 'International Tables Vol C Tables 4.2.6.8 and 6.1.1.4'
N N 0.0061 0.0033 'International Tables Vol C Tables 4.2.6.8 and 6.1.1.4'
O O 0.0106 0.0060 'International Tables Vol C Tables 4.2.6.8 and 6.1.1.4'
F F 0.0171 0.0103 'International Tables Vol C Tables 4.2.6.8 and 6.1.1.4'
Si Si 0.0817 0.0704 'International Tables Vol C Tables 4.2.6.8 and 6.1.1.4'
Cu Cu 0.3201 1.2651 'International Tables Vol C Tables 4.2.6.8 and 6.1.1.4'

loop_
_geom_angle_atom_site_label_1
_geom_angle_atom_site_label_2
_geom_angle_atom_site_label_3
_geom_angle
_geom_angle_site_symmetry_1
_geom_angle_site_symmetry_3
_geom_angle_publ_flag
N6 Cu1 N4 95.68(11) . . ?
N6 Cu1 O5 92.24(10) . . ?
N4 Cu1 O5 156.82(10) . . ?
N6 Cu1 N2 143.45(11) . . ?
N4 Cu1 N2 97.97(11) . . ?
O5 Cu1 N2 88.33(10) . . ?
N6 Cu1 O6 108.65(10) . . ?
N4 Cu1 O6 99.60(9) . . ?
O5 Cu1 O6 57.22(8) . . ?
N2 Cu1 O6 102.26(10) . . ?
N13 Cu2 N11 96.01(13) . . ?
N13 Cu2 N9 143.23(13) . . ?
N11 Cu2 N9 99.24(12) . . ?
N13 Cu2 O1 92.11(11) . . ?
N11 Cu2 O1 150.98(11) . . ?
N9 Cu2 O1 90.49(11) . . ?
N13 Cu2 O2 112.85(11) . . ?
N11 Cu2 O2 96.47(10) . . ?
N9 Cu2 O2 98.44(11) . . ?
O1 Cu2 O2 54.88(8) . . ?
O3 Cu3 N20 91.65(12) . . ?
O3 Cu3 N16 90.96(13) . . ?
N20 Cu3 N16 144.57(12) . . ?
O3 Cu3 N18 149.29(13) . . ?
N20 Cu3 N18 95.63(13) . . ?
N16 Cu3 N18 99.90(14) . . ?
O3 Cu3 N15 134.26(11) . . ?
N20 Cu3 N15 77.43(11) . . ?
N16 Cu3 N15 75.60(12) . . ?
N18 Cu3 N15 76.43(13) . . ?
O3 Cu3 O4 52.63(10) . . ?
N20 Cu3 O4 110.40(12) . . ?
N16 Cu3 O4 99.08(13) . . ?
N18 Cu3 O4 97.07(12) . . ?
N15 Cu3 O4 170.52(11) . . ?
C1 N1 C17 115.6(3) . . ?
C1 N1 C9 113.0(3) . . ?
C17 N1 C9 115.3(3) . . ?
C2 N2 C3 106.0(3) . . ?
C2 N2 Cu1 116.8(2) . . ?
C3 N2 Cu1 133.8(2) . . ?
C2 N3 C8 107.9(3) . . ?
C2 N3 H3A 126.1 . . ?
C8 N3 H3A 126.1 . . ?
C10 N4 C11 106.1(3) . . ?
C10 N4 Cu1 121.6(2) . . ?
C11 N4 Cu1 132.1(2) . . ?
C10 N5 C16 107.4(3) . . ?
C10 N5 H5B 126.3 . . ?
C16 N5 H5B 126.3 . . ?
C18 N6 C19 106.1(3) . . ?
C18 N6 Cu1 120.5(2) . . ?
C19 N6 Cu1 132.2(2) . . ?
C18 N7 C24 107.1(3) . . ?
C18 N7 C25 127.1(3) . . ?
C24 N7 C25 125.5(3) . . ?
C27 N8 C43 115.4(3) . . ?
C27 N8 C35 114.4(3) . . ?
C43 N8 C35 113.5(3) . . ?
C28 N9 C29 105.3(3) . . ?
C28 N9 Cu2 117.0(3) . . ?
C29 N9 Cu2 133.0(2) . . ?
C28 N10 C34 108.1(3) . . ?
C28 N10 H10A 126.0 . . ?
C34 N10 H10A 126.0 . . ?
C36 N11 C37 106.0(3) . . ?
C36 N11 Cu2 120.6(3) . . ?
C37 N11 Cu2 133.1(2) . . ?
C36 N12 C42 108.4(3) . . ?
C36 N12 H12B 125.8 . . ?
C42 N12 H12B 125.8 . . ?
C44 N13 C45 105.7(3) . . ?
C44 N13 Cu2 119.1(3) . . ?
C45 N13 Cu2 134.1(2) . . ?
C44 N14 C50 107.1(3) . . ?
C44 N14 C51 126.3(3) . . ?
C50 N14 C51 126.4(4) . . ?
C53 N15 C61 113.2(3) . . ?
C53 N15 C69 114.7(3) . . ?
C61 N15 C69 113.6(3) . . ?
C53 N15 Cu3 102.0(2) . . ?
C61 N15 Cu3 104.9(2) . . ?
C69 N15 Cu3 107.1(2) . . ?
C54 N16 C55 105.0(3) . . ?
C54 N16 Cu3 116.4(3) . . ?
C55 N16 Cu3 135.8(3) . . ?
C54 N17 C60 108.4(3) . . ?
C54 N17 H17C 125.8 . . ?
C60 N17 H17C 125.8 . . ?
C62 N18 C63 106.2(4) . . ?
C62 N18 Cu3 119.0(3) . . ?
C63 N18 Cu3 133.4(3) . . ?
C62 N19 C68 107.0(4) . . ?
C62 N19 H19A 126.5 . . ?
C68 N19 H19A 126.5 . . ?
C70 N20 C71 105.2(3) . . ?
C70 N20 Cu3 118.8(3) . . ?
C71 N20 Cu3 134.6(2) . . ?
C70 N21 C76 107.4(3) . . ?
C70 N21 C77 126.7(3) . . ?
C76 N21 C77 125.7(3) . . ?
N1 C1 C2 109.3(3) . . ?
N1 C1 H1A 109.8 . . ?
C2 C1 H1A 109.8 . . ?
N1 C1 H1B 109.8 . . ?
C2 C1 H1B 109.8 . . ?
H1A C1 H1B 108.3 . . ?
N2 C2 N3 112.4(3) . . ?
N2 C2 C1 124.3(3) . . ?
N3 C2 C1 123.3(3) . . ?
C4 C3 N2 130.9(3) . . ?
C4 C3 C8 120.8(3) . . ?
N2 C3 C8 108.2(3) . . ?
C5 C4 C3 117.1(4) . . ?
C5 C4 H4A 121.5 . . ?
C3 C4 H4A 121.5 . . ?
C4 C5 C6 121.5(4) . . ?
C4 C5 H5A 119.3 . . ?
C6 C5 H5A 119.3 . . ?
C7 C6 C5 122.3(4) . . ?
C7 C6 H6A 118.8 . . ?
C5 C6 H6A 118.8 . . ?
C6 C7 C8 116.2(4) . . ?
C6 C7 H7A 121.9 . . ?
C8 C7 H7A 121.9 . . ?
N3 C8 C7 132.3(4) . . ?
N3 C8 C3 105.6(3) . . ?
C7 C8 C3 122.1(4) . . ?
N1 C9 C10 110.8(3) . . ?
N1 C9 H9A 109.5 . . ?
C10 C9 H9A 109.5 . . ?
N1 C9 H9B 109.5 . . ?
C10 C9 H9B 109.5 . . ?
H9A C9 H9B 108.1 . . ?
N4 C10 N5 112.5(3) . . ?
N4 C10 C9 123.7(3) . . ?
N5 C10 C9 123.9(3) . . ?
C12 C11 C16 121.0(3) . . ?
C12 C11 N4 130.6(3) . . ?
C16 C11 N4 108.4(3) . . ?
C13 C12 C11 117.3(4) . . ?
C13 C12 H12A 121.4 . . ?
C11 C12 H12A 121.4 . . ?
C12 C13 C14 121.4(4) . . ?
C12 C13 H13A 119.3 . . ?
C14 C13 H13A 119.3 . . ?
C15 C14 C13 122.0(4) . . ?
C15 C14 H14A 119.0 . . ?
C13 C14 H14A 119.0 . . ?
C14 C15 C16 115.7(4) . . ?
C14 C15 H15A 122.2 . . ?
C16 C15 H15A 122.2 . . ?
N5 C16 C11 105.7(3) . . ?
N5 C16 C15 131.8(3) . . ?
C11 C16 C15 122.6(4) . . ?
N1 C17 C18 111.4(3) . . ?
N1 C17 H17A 109.3 . . ?
C18 C17 H17A 109.3 . . ?
N1 C17 H17B 109.3 . . ?
C18 C17 H17B 109.3 . . ?
H17A C17 H17B 108.0 . . ?
N6 C18 N7 112.5(3) . . ?
N6 C18 C17 125.2(3) . . ?
N7 C18 C17 122.4(3) . . ?
C20 C19 N6 130.6(3) . . ?
C20 C19 C24 120.4(3) . . ?
N6 C19 C24 109.0(3) . . ?
C21 C20 C19 117.3(3) . . ?
C21 C20 H20A 121.3 . . ?
C19 C20 H20A 121.3 . . ?
C20 C21 C22 121.3(4) . . ?
C20 C21 H21A 119.4 . . ?
C22 C21 H21A 119.4 . . ?
C23 C22 C21 121.9(4) . . ?
C23 C22 H22A 119.0 . . ?
C21 C22 H22A 119.0 . . ?
C22 C23 C24 116.8(3) . . ?
C22 C23 H23A 121.6 . . ?
C24 C23 H23A 121.6 . . ?
C23 C24 C19 122.3(3) . . ?
C23 C24 N7 132.4(3) . . ?
C19 C24 N7 105.3(3) . . ?
N7 C25 C26 114.4(3) . . ?
N7 C25 H25A 108.7 . . ?
C26 C25 H25A 108.7 . . ?
N7 C25 H25B 108.7 . . ?
C26 C25 H25B 108.7 . . ?
H25A C25 H25B 107.6 . . ?
O2 C26 O1 124.7(3) . . ?
O2 C26 C25 116.7(3) . . ?
O1 C26 C25 118.5(3) . . ?
N8 C27 C28 110.1(3) . . ?
N8 C27 H27A 109.6 . . ?
C28 C27 H27A 109.6 . . ?
N8 C27 H27B 109.6 . . ?
C28 C27 H27B 109.6 . . ?
H27A C27 H27B 108.1 . . ?
N9 C28 N10 112.5(4) . . ?
N9 C28 C27 123.6(3) . . ?
N10 C28 C27 123.8(4) . . ?
C30 C29 N9 130.2(4) . . ?
C30 C29 C34 120.7(4) . . ?
N9 C29 C34 109.1(3) . . ?
C29 C30 C31 117.4(4) . . ?
C29 C30 H30A 121.3 . . ?
C31 C30 H30A 121.3 . . ?
C30 C31 C32 121.6(4) . . ?
C30 C31 H31A 119.2 . . ?
C32 C31 H31A 119.2 . . ?
C33 C32 C31 121.1(5) . . ?
C33 C32 H32A 119.4 . . ?
C31 C32 H32A 119.4 . . ?
C32 C33 C34 117.4(4) . . ?
C32 C33 H33A 121.3 . . ?
C34 C33 H33A 121.3 . . ?
N10 C34 C33 133.3(4) . . ?
N10 C34 C29 105.0(3) . . ?
C33 C34 C29 121.7(4) . . ?
N8 C35 C36 110.7(3) . . ?
N8 C35 H35A 109.5 . . ?
C36 C35 H35A 109.5 . . ?
N8 C35 H35B 109.5 . . ?
C36 C35 H35B 109.5 . . ?
H35A C35 H35B 108.1 . . ?
N11 C36 N12 111.7(4) . . ?
N11 C36 C35 123.2(3) . . ?
N12 C36 C35 124.9(3) . . ?
C38 C37 N11 130.2(3) . . ?
C38 C37 C42 121.6(3) . . ?
N11 C37 C42 108.3(3) . . ?
C37 C38 C39 116.9(4) . . ?
C37 C38 H38A 121.5 . . ?
C39 C38 H38A 121.5 . . ?
C38 C39 C40 121.5(4) . . ?
C38 C39 H39A 119.2 . . ?
C40 C39 H39A 119.2 . . ?
C41 C40 C39 121.3(4) . . ?
C41 C40 H40A 119.4 . . ?
C39 C40 H40A 119.4 . . ?
C40 C41 C42 117.6(3) . . ?
C40 C41 H41A 121.2 . . ?
C42 C41 H41A 121.2 . . ?
N12 C42 C41 133.2(3) . . ?
N12 C42 C37 105.6(3) . . ?
C41 C42 C37 121.1(4) . . ?
N8 C43 C44 111.9(3) . . ?
N8 C43 H43A 109.2 . . ?
C44 C43 H43A 109.2 . . ?
N8 C43 H43B 109.2 . . ?
C44 C43 H43B 109.2 . . ?
H43A C43 H43B 107.9 . . ?
N13 C44 N14 112.3(3) . . ?
N13 C44 C43 126.0(4) . . ?
N14 C44 C43 121.7(3) . . ?
C46 C45 C50 120.0(4) . . ?
C46 C45 N13 130.8(4) . . ?
C50 C45 N13 109.2(3) . . ?
C45 C46 C47 117.4(4) . . ?
C45 C46 H46A 121.3 . . ?
C47 C46 H46A 121.3 . . ?
C46 C47 C48 121.3(4) . . ?
C46 C47 H47A 119.3 . . ?
C48 C47 H47A 119.3 . . ?
C49 C48 C47 121.5(4) . . ?
C49 C48 H48A 119.3 . . ?
C47 C48 H48A 119.3 . . ?
C48 C49 C50 116.5(4) . . ?
C48 C49 H49A 121.8 . . ?
C50 C49 H49A 121.8 . . ?
C49 C50 C45 123.2(4) . . ?
C49 C50 N14 131.2(4) . . ?
C45 C50 N14 105.6(3) . . ?
N14 C51 C52 114.4(3) . . ?
N14 C51 H51A 108.7 . . ?
C52 C51 H51A 108.7 . . ?
N14 C51 H51B 108.7 . . ?
C52 C51 H51B 108.7 . . ?
H51A C51 H51B 107.6 . . ?
O4 C52 O3 125.0(4) . . ?
O4 C52 C51 117.4(4) . . ?
O3 C52 C51 117.6(4) . . ?
N15 C53 C54 109.4(3) . . ?
N15 C53 H53A 109.8 . . ?
C54 C53 H53A 109.8 . . ?
N15 C53 H53B 109.8 . . ?
C54 C53 H53B 109.8 . . ?
H53A C53 H53B 108.3 . . ?
N16 C54 N17 112.6(4) . . ?
N16 C54 C53 123.3(4) . . ?
N17 C54 C53 124.1(3) . . ?
C56 C55 N16 131.0(4) . . ?
C56 C55 C60 120.1(4) . . ?
N16 C55 C60 108.9(3) . . ?
C57 C56 C55 117.7(4) . . ?
C57 C56 H56A 121.2 . . ?
C55 C56 H56A 121.2 . . ?
C56 C57 C58 122.2(5) . . ?
C56 C57 H57A 118.9 . . ?
C58 C57 H57A 118.9 . . ?
C59 C58 C57 120.7(5) . . ?
C59 C58 H58A 119.7 . . ?
C57 C58 H58A 119.7 . . ?
C58 C59 C60 116.6(5) . . ?
C58 C59 H59A 121.7 . . ?
C60 C59 H59A 121.7 . . ?
N17 C60 C59 132.2(4) . . ?
N17 C60 C55 105.0(4) . . ?
C59 C60 C55 122.8(4) . . ?
N15 C61 C62 109.0(3) . . ?
N15 C61 H61A 109.9 . . ?
C62 C61 H61A 109.9 . . ?
N15 C61 H61B 109.9 . . ?
C62 C61 H61B 109.9 . . ?
H61A C61 H61B 108.3 . . ?
N18 C62 N19 112.3(4) . . ?
N18 C62 C61 122.8(4) . . ?
N19 C62 C61 124.8(4) . . ?
C68 C63 C64 120.9(4) . . ?
C68 C63 N18 108.6(4) . . ?
C64 C63 N18 130.5(4) . . ?
C65 C64 C63 116.5(6) . . ?
C65 C64 H64A 121.8 . . ?
C63 C64 H64A 121.8 . . ?
C66 C65 C64 121.9(6) . . ?
C66 C65 H65A 119.1 . . ?
C64 C65 H65A 119.1 . . ?
C67 C66 C65 122.1(5) . . ?
C67 C66 H66A 118.9 . . ?
C65 C66 H66A 118.9 . . ?
C66 C67 C68 118.2(6) . . ?
C66 C67 H67A 120.9 . . ?
C68 C67 H67A 120.9 . . ?
N19 C68 C63 105.9(4) . . ?
N19 C68 C67 133.6(5) . . ?
C63 C68 C67 120.5(6) . . ?
N15 C69 C70 110.4(3) . . ?
N15 C69 H69A 109.6 . . ?
C70 C69 H69A 109.6 . . ?
N15 C69 H69B 109.6 . . ?
C70 C69 H69B 109.6 . . ?
H69A C69 H69B 108.1 . . ?
N20 C70 N21 112.5(3) . . ?
N20 C70 C69 125.5(4) . . ?
N21 C70 C69 122.0(3) . . ?
C76 C71 N20 109.5(3) . . ?
C76 C71 C72 120.0(4) . . ?
N20 C71 C72 130.5(4) . . ?
C73 C72 C71 116.6(4) . . ?
C73 C72 H72A 121.7 . . ?
C71 C72 H72A 121.7 . . ?
C72 C73 C74 122.5(4) . . ?
C72 C73 H73A 118.8 . . ?
C74 C73 H73A 118.8 . . ?
C75 C74 C73 121.2(4) . . ?
C75 C74 H74A 119.4 . . ?
C73 C74 H74A 119.4 . . ?
C76 C75 C74 116.2(4) . . ?
C76 C75 H75A 121.9 . . ?
C74 C75 H75A 121.9 . . ?
C75 C76 C71 123.4(3) . . ?
C75 C76 N21 131.1(3) . . ?
C71 C76 N21 105.4(3) . . ?
N21 C77 C78 114.6(3) . . ?
N21 C77 H77A 108.6 . . ?
C78 C77 H77A 108.6 . . ?
N21 C77 H77B 108.6 . . ?
C78 C77 H77B 108.6 . . ?
H77A C77 H77B 107.6 . . ?
O6 C78 O5 123.7(3) . . ?
O6 C78 C77 117.8(3) . . ?
O5 C78 C77 118.5(3) . . ?
C26 O1 Cu2 104.8(2) . . ?
C26 O2 Cu2 75.6(2) . . ?
C52 O3 Cu3 109.2(3) . . ?
C52 O4 Cu3 73.2(3) . . ?
C78 O5 Cu1 100.8(2) . . ?
C78 O6 Cu1 78.18(19) . . ?
F3 Si1 F1 90.65(14) . . ?
F3 Si1 F4 91.15(13) . . ?
F1 Si1 F4 90.71(14) . . ?
F3 Si1 F2 90.70(13) . . ?
F1 Si1 F2 178.22(15) . . ?
F4 Si1 F2 90.43(14) . . ?
F3 Si1 F5 179.37(15) . . ?
F1 Si1 F5 89.00(14) . . ?
F4 Si1 F5 89.37(13) . . ?
F2 Si1 F5 89.64(13) . . ?
F3 Si1 F6 89.36(13) . . ?
F1 Si1 F6 89.34(13) . . ?
F4 Si1 F6 179.49(16) . . ?
F2 Si1 F6 89.51(13) . . ?
F5 Si1 F6 90.12(13) . . ?
F7 Si2 F7 178.20(18) 2_556 . ?
F7 Si2 F9 91.09(11) 2_556 . ?
F7 Si2 F9 90.19(11) . . ?
F7 Si2 F9 90.19(11) 2_556 2_556 ?
F7 Si2 F9 91.09(11) . 2_556 ?
F9 Si2 F9 89.66(16) . 2_556 ?
F7 Si2 F8 89.83(11) 2_556 2_556 ?
F7 Si2 F8 88.90(11) . 2_556 ?
F9 Si2 F8 179.08(11) . 2_556 ?
F9 Si2 F8 90.23(11) 2_556 2_556 ?
F7 Si2 F8 88.90(11) 2_556 . ?
F7 Si2 F8 89.83(11) . . ?
F9 Si2 F8 90.23(11) . . ?
F9 Si2 F8 179.08(11) 2_556 . ?
F8 Si2 F8 89.90(16) 2_556 . ?
N22 C79 C80 179.7(5) . . ?
C79 C80 H80A 109.5 . . ?
C79 C80 H80B 109.5 . . ?
H80A C80 H80B 109.5 . . ?
C79 C80 H80C 109.5 . . ?
H80A C80 H80C 109.5 . . ?
H80B C80 H80C 109.5 . . ?
C1W O1W H1W 109.5 . . ?
O1W C1W H1W1 109.5 . . ?
O1W C1W H1W2 109.5 . . ?
H1W1 C1W H1W2 109.5 . . ?
O1W C1W H1W3 109.5 . . ?
H1W1 C1W H1W3 109.5 . . ?
H1W2 C1W H1W3 109.5 . . ?

loop_
_geom_bond_atom_site_label_1
_geom_bond_atom_site_label_2
_geom_bond_distance
_geom_bond_site_symmetry_2
_geom_bond_publ_flag
Cu1 N6 1.984(3) . ?
Cu1 N4 1.987(3) . ?
Cu1 O5 2.003(2) . ?
Cu1 N2 2.005(3) . ?
Cu1 O6 2.519(2) . ?
Cu2 N13 1.987(3) . ?
Cu2 N11 1.996(3) . ?
Cu2 N9 2.004(3) . ?
Cu2 O1 2.007(2) . ?
Cu2 O2 2.648(3) . ?
Cu3 O3 1.977(3) . ?
Cu3 N20 1.992(3) . ?
Cu3 N16 2.007(3) . ?
Cu3 N18 2.013(3) . ?
Cu3 N15 2.459(3) . ?
Cu3 O4 2.765(4) . ?
N1 C1 1.460(5) . ?
N1 C17 1.465(4) . ?
N1 C9 1.477(4) . ?
N2 C2 1.326(4) . ?
N2 C3 1.398(4) . ?
N3 C2 1.342(5) . ?
N3 C8 1.383(5) . ?
N3 H3A 0.8800 . ?
N4 C10 1.317(4) . ?
N4 C11 1.397(4) . ?
N5 C10 1.342(4) . ?
N5 C16 1.389(5) . ?
N5 H5B 0.8800 . ?
N6 C18 1.319(4) . ?
N6 C19 1.399(4) . ?
N7 C18 1.359(4) . ?
N7 C24 1.402(4) . ?
N7 C25 1.454(4) . ?
N8 C27 1.454(5) . ?
N8 C43 1.463(6) . ?
N8 C35 1.467(5) . ?
N9 C28 1.320(5) . ?
N9 C29 1.396(5) . ?
N10 C28 1.339(5) . ?
N10 C34 1.381(5) . ?
N10 H10A 0.8800 . ?
N11 C36 1.327(5) . ?
N11 C37 1.402(5) . ?
N12 C36 1.358(5) . ?
N12 C42 1.370(5) . ?
N12 H12B 0.8800 . ?
N13 C44 1.325(5) . ?
N13 C45 1.401(5) . ?
N14 C44 1.356(5) . ?
N14 C50 1.400(5) . ?
N14 C51 1.453(5) . ?
N15 C53 1.458(5) . ?
N15 C61 1.459(5) . ?
N15 C69 1.479(5) . ?
N16 C54 1.324(5) . ?
N16 C55 1.394(5) . ?
N17 C54 1.327(5) . ?
N17 C60 1.374(5) . ?
N17 H17C 0.8800 . ?
N18 C62 1.309(6) . ?
N18 C63 1.396(5) . ?
N19 C62 1.356(5) . ?
N19 C68 1.387(7) . ?
N19 H19A 0.8800 . ?
N20 C70 1.337(4) . ?
N20 C71 1.394(5) . ?
N21 C70 1.340(5) . ?
N21 C76 1.399(4) . ?
N21 C77 1.445(4) . ?
C1 C2 1.492(5) . ?
C1 H1A 0.9900 . ?
C1 H1B 0.9900 . ?
C3 C4 1.391(5) . ?
C3 C8 1.408(5) . ?
C4 C5 1.386(6) . ?
C4 H4A 0.9500 . ?
C5 C6 1.403(6) . ?
C5 H5A 0.9500 . ?
C6 C7 1.377(6) . ?
C6 H6A 0.9500 . ?
C7 C8 1.395(5) . ?
C7 H7A 0.9500 . ?
C9 C10 1.497(5) . ?
C9 H9A 0.9900 . ?
C9 H9B 0.9900 . ?
C11 C12 1.390(5) . ?
C11 C16 1.395(5) . ?
C12 C13 1.378(5) . ?
C12 H12A 0.9500 . ?
C13 C14 1.408(6) . ?
C13 H13A 0.9500 . ?
C14 C15 1.388(6) . ?
C14 H14A 0.9500 . ?
C15 C16 1.396(5) . ?
C15 H15A 0.9500 . ?
C17 C18 1.511(5) . ?
C17 H17A 0.9900 . ?
C17 H17B 0.9900 . ?
C19 C20 1.394(5) . ?
C19 C24 1.401(5) . ?
C20 C21 1.384(5) . ?
C20 H20A 0.9500 . ?
C21 C22 1.401(5) . ?
C21 H21A 0.9500 . ?
C22 C23 1.373(6) . ?
C22 H22A 0.9500 . ?
C23 C24 1.385(5) . ?
C23 H23A 0.9500 . ?
C25 C26 1.528(5) . ?
C25 H25A 0.9900 . ?
C25 H25B 0.9900 . ?
C26 O2 1.242(4) . ?
C26 O1 1.263(4) . ?
C27 C28 1.496(6) . ?
C27 H27A 0.9900 . ?
C27 H27B 0.9900 . ?
C29 C30 1.389(6) . ?
C29 C34 1.398(5) . ?
C30 C31 1.390(6) . ?
C30 H30A 0.9500 . ?
C31 C32 1.396(7) . ?
C31 H31A 0.9500 . ?
C32 C33 1.383(7) . ?
C32 H32A 0.9500 . ?
C33 C34 1.390(6) . ?
C33 H33A 0.9500 . ?
C35 C36 1.482(6) . ?
C35 H35A 0.9900 . ?
C35 H35B 0.9900 . ?
C37 C38 1.372(5) . ?
C37 C42 1.413(5) . ?
C38 C39 1.394(5) . ?
C38 H38A 0.9500 . ?
C39 C40 1.411(6) . ?
C39 H39A 0.9500 . ?
C40 C41 1.367(6) . ?
C40 H40A 0.9500 . ?
C41 C42 1.389(5) . ?
C41 H41A 0.9500 . ?
C43 C44 1.489(6) . ?
C43 H43A 0.9900 . ?
C43 H43B 0.9900 . ?
C45 C46 1.378(5) . ?
C45 C50 1.388(5) . ?
C46 C47 1.386(6) . ?
C46 H46A 0.9500 . ?
C47 C48 1.400(6) . ?
C47 H47A 0.9500 . ?
C48 C49 1.364(6) . ?
C48 H48A 0.9500 . ?
C49 C50 1.379(6) . ?
C49 H49A 0.9500 . ?
C51 C52 1.528(6) . ?
C51 H51A 0.9900 . ?
C51 H51B 0.9900 . ?
C52 O4 1.225(5) . ?
C52 O3 1.275(5) . ?
C53 C54 1.507(6) . ?
C53 H53A 0.9900 . ?
C53 H53B 0.9900 . ?
C55 C56 1.391(6) . ?
C55 C60 1.400(6) . ?
C56 C57 1.372(7) . ?
C56 H56A 0.9500 . ?
C57 C58 1.414(8) . ?
C57 H57A 0.9500 . ?
C58 C59 1.384(7) . ?
C58 H58A 0.9500 . ?
C59 C60 1.392(6) . ?
C59 H59A 0.9500 . ?
C61 C62 1.510(6) . ?
C61 H61A 0.9900 . ?
C61 H61B 0.9900 . ?
C63 C68 1.387(7) . ?
C63 C64 1.390(7) . ?
C64 C65 1.383(7) . ?
C64 H64A 0.9500 . ?
C65 C66 1.376(10) . ?
C65 H65A 0.9500 . ?
C66 C67 1.325(9) . ?
C66 H66A 0.9500 . ?
C67 C68 1.401(7) . ?
C67 H67A 0.9500 . ?
C69 C70 1.497(5) . ?
C69 H69A 0.9900 . ?
C69 H69B 0.9900 . ?
C71 C76 1.388(5) . ?
C71 C72 1.405(5) . ?
C72 C73 1.385(6) . ?
C72 H72A 0.9500 . ?
C73 C74 1.394(6) . ?
C73 H73A 0.9500 . ?
C74 C75 1.386(6) . ?
C74 H74A 0.9500 . ?
C75 C76 1.386(5) . ?
C75 H75A 0.9500 . ?
C77 C78 1.521(4) . ?
C77 H77A 0.9900 . ?
C77 H77B 0.9900 . ?
C78 O6 1.233(4) . ?
C78 O5 1.275(4) . ?
Si1 F3 1.661(3) . ?
Si1 F1 1.676(3) . ?
Si1 F4 1.680(3) . ?
Si1 F2 1.688(2) . ?
Si1 F5 1.691(3) . ?
Si1 F6 1.703(2) . ?
Si2 F7 1.673(2) 2_556 ?
Si2 F7 1.673(2) . ?
Si2 F9 1.686(2) . ?
Si2 F9 1.686(2) 2_556 ?
Si2 F8 1.691(2) 2_556 ?
Si2 F8 1.691(2) . ?
N22 C79 1.144(6) . ?
C79 C80 1.451(6) . ?
C80 H80A 0.9800 . ?
C80 H80B 0.9800 . ?
C80 H80C 0.9800 . ?
O1W C1W 1.264(6) . ?
O1W H1W 0.8400 . ?
C1W H1W1 0.9800 . ?
C1W H1W2 0.9800 . ?
C1W H1W3 0.9800 . ?

loop_
_geom_hbond_atom_site_label_D
_geom_hbond_atom_site_label_H
_geom_hbond_atom_site_label_A
_geom_hbond_distance_DH
_geom_hbond_distance_HA
_geom_hbond_distance_DA
_geom_hbond_angle_DHA
_geom_hbond_site_symmetry_A
N3 H3A F7 0.88 2.11 2.905(4) 150.0 .
N3 H3A F8 0.88 2.19 2.842(4) 130.1 .
N5 H5B F4 0.88 2.10 2.866(4) 145.0 6_565
N5 H5B F5 0.88 2.17 2.953(4) 147.6 6_565
N10 H10A F9 0.88 2.04 2.895(4) 164.4 .
N10 H10A F7 0.88 2.31 2.889(4) 123.4 .
N12 H12B F6 0.88 2.11 2.895(4) 147.6 .
N12 H12B F3 0.88 2.33 3.006(4) 134.0 .
N17 H17C F8 0.88 2.06 2.890(4) 156.5 .
N17 H17C F9 0.88 2.28 2.907(4) 128.1 .

loop_
_geom_torsion_atom_site_label_1
_geom_torsion_atom_site_label_2
_geom_torsion_atom_site_label_3
_geom_torsion_atom_site_label_4
_geom_torsion
_geom_torsion_site_symmetry_1
_geom_torsion_site_symmetry_2
_geom_torsion_site_symmetry_3
_geom_torsion_site_symmetry_4
_geom_torsion_publ_flag
N6 Cu1 N2 C2 -14.3(3) . . . . ?
N4 Cu1 N2 C2 96.6(2) . . . . ?
O5 Cu1 N2 C2 -105.8(2) . . . . ?
O6 Cu1 N2 C2 -161.7(2) . . . . ?
N6 Cu1 N2 C3 141.4(3) . . . . ?
N4 Cu1 N2 C3 -107.7(3) . . . . ?
O5 Cu1 N2 C3 49.9(3) . . . . ?
O6 Cu1 N2 C3 -6.0(3) . . . . ?
N6 Cu1 N4 C10 87.6(3) . . . . ?
O5 Cu1 N4 C10 -163.0(2) . . . . ?
N2 Cu1 N4 C10 -58.4(3) . . . . ?
O6 Cu1 N4 C10 -162.4(2) . . . . ?
N6 Cu1 N4 C11 -98.5(3) . . . . ?
O5 Cu1 N4 C11 10.9(5) . . . . ?
N2 Cu1 N4 C11 115.5(3) . . . . ?
O6 Cu1 N4 C11 11.5(3) . . . . ?
N4 Cu1 N6 C18 -80.6(3) . . . . ?
O5 Cu1 N6 C18 121.3(2) . . . . ?
N2 Cu1 N6 C18 31.0(3) . . . . ?
O6 Cu1 N6 C18 177.3(2) . . . . ?
N4 Cu1 N6 C19 113.5(3) . . . . ?
O5 Cu1 N6 C19 -44.6(3) . . . . ?
N2 Cu1 N6 C19 -134.8(3) . . . . ?
O6 Cu1 N6 C19 11.4(3) . . . . ?
N13 Cu2 N9 C28 -14.7(4) . . . . ?
N11 Cu2 N9 C28 98.6(3) . . . . ?
O1 Cu2 N9 C28 -108.9(3) . . . . ?
O2 Cu2 N9 C28 -163.4(3) . . . . ?
N13 Cu2 N9 C29 136.8(3) . . . . ?
N11 Cu2 N9 C29 -109.9(3) . . . . ?
O1 Cu2 N9 C29 42.6(3) . . . . ?
O2 Cu2 N9 C29 -11.9(3) . . . . ?
N13 Cu2 N11 C36 79.2(3) . . . . ?
N9 Cu2 N11 C36 -67.3(3) . . . . ?
O1 Cu2 N11 C36 -175.4(3) . . . . ?
O2 Cu2 N11 C36 -166.9(3) . . . . ?
N13 Cu2 N11 C37 -94.5(3) . . . . ?
N9 Cu2 N11 C37 119.0(3) . . . . ?
O1 Cu2 N11 C37 10.9(5) . . . . ?
O2 Cu2 N11 C37 19.4(3) . . . . ?
N11 Cu2 N13 C44 -80.1(3) . . . . ?
N9 Cu2 N13 C44 34.2(4) . . . . ?
O1 Cu2 N13 C44 127.8(3) . . . . ?
O2 Cu2 N13 C44 -179.7(2) . . . . ?
N11 Cu2 N13 C45 113.7(3) . . . . ?
N9 Cu2 N13 C45 -132.1(3) . . . . ?
O1 Cu2 N13 C45 -38.4(3) . . . . ?
O2 Cu2 N13 C45 14.1(3) . . . . ?
O3 Cu3 N15 C53 45.2(3) . . . . ?
N20 Cu3 N15 C53 125.1(3) . . . . ?
N16 Cu3 N15 C53 -31.7(2) . . . . ?
N18 Cu3 N15 C53 -135.9(3) . . . . ?
O4 Cu3 N15 C53 -88.5(7) . . . . ?
O3 Cu3 N15 C61 163.4(3) . . . . ?
N20 Cu3 N15 C61 -116.7(3) . . . . ?
N16 Cu3 N15 C61 86.5(3) . . . . ?
N18 Cu3 N15 C61 -17.7(3) . . . . ?
O4 Cu3 N15 C61 29.7(8) . . . . ?
O3 Cu3 N15 C69 -75.6(3) . . . . ?
N20 Cu3 N15 C69 4.3(2) . . . . ?
N16 Cu3 N15 C69 -152.5(3) . . . . ?
N18 Cu3 N15 C69 103.3(3) . . . . ?
O4 Cu3 N15 C69 150.7(6) . . . . ?
O3 Cu3 N16 C54 -111.7(3) . . . . ?
N20 Cu3 N16 C54 -17.5(4) . . . . ?
N18 Cu3 N16 C54 97.1(3) . . . . ?
N15 Cu3 N16 C54 24.0(3) . . . . ?
O4 Cu3 N16 C54 -164.0(3) . . . . ?
O3 Cu3 N16 C55 46.1(4) . . . . ?
N20 Cu3 N16 C55 140.3(3) . . . . ?
N18 Cu3 N16 C55 -105.1(4) . . . . ?
N15 Cu3 N16 C55 -178.2(4) . . . . ?
O4 Cu3 N16 C55 -6.2(4) . . . . ?
O3 Cu3 N18 C62 -179.2(3) . . . . ?
N20 Cu3 N18 C62 78.0(3) . . . . ?
N16 Cu3 N18 C62 -70.1(3) . . . . ?
N15 Cu3 N18 C62 2.4(3) . . . . ?
O4 Cu3 N18 C62 -170.6(3) . . . . ?
O3 Cu3 N18 C63 16.4(6) . . . . ?
N20 Cu3 N18 C63 -86.5(4) . . . . ?
N16 Cu3 N18 C63 125.5(4) . . . . ?
N15 Cu3 N18 C63 -162.1(4) . . . . ?
O4 Cu3 N18 C63 24.9(4) . . . . ?
O3 Cu3 N20 C70 127.7(3) . . . . ?
N16 Cu3 N20 C70 33.8(4) . . . . ?
N18 Cu3 N20 C70 -82.1(3) . . . . ?
N15 Cu3 N20 C70 -7.4(2) . . . . ?
O4 Cu3 N20 C70 178.2(2) . . . . ?
O3 Cu3 N20 C71 -36.5(3) . . . . ?
N16 Cu3 N20 C71 -130.5(3) . . . . ?
N18 Cu3 N20 C71 113.6(3) . . . . ?
N15 Cu3 N20 C71 -171.7(3) . . . . ?
O4 Cu3 N20 C71 13.9(3) . . . . ?
C17 N1 C1 C2 147.1(3) . . . . ?
C9 N1 C1 C2 -77.1(3) . . . . ?
C3 N2 C2 N3 1.1(4) . . . . ?
Cu1 N2 C2 N3 163.1(2) . . . . ?
C3 N2 C2 C1 -175.1(3) . . . . ?
Cu1 N2 C2 C1 -13.1(4) . . . . ?
C8 N3 C2 N2 -1.6(4) . . . . ?
C8 N3 C2 C1 174.7(3) . . . . ?
N1 C1 C2 N2 -20.6(5) . . . . ?
N1 C1 C2 N3 163.6(3) . . . . ?
C2 N2 C3 C4 176.1(4) . . . . ?
Cu1 N2 C3 C4 18.6(5) . . . . ?
C2 N2 C3 C8 -0.2(4) . . . . ?
Cu1 N2 C3 C8 -157.7(2) . . . . ?
N2 C3 C4 C5 -176.3(3) . . . . ?
C8 C3 C4 C5 -0.4(5) . . . . ?
C3 C4 C5 C6 -0.1(5) . . . . ?
C4 C5 C6 C7 0.0(6) . . . . ?
C5 C6 C7 C8 0.7(6) . . . . ?
C2 N3 C8 C7 -177.1(4) . . . . ?
C2 N3 C8 C3 1.3(4) . . . . ?
C6 C7 C8 N3 177.0(4) . . . . ?
C6 C7 C8 C3 -1.3(6) . . . . ?
C4 C3 C8 N3 -177.5(3) . . . . ?
N2 C3 C8 N3 -0.7(4) . . . . ?
C4 C3 C8 C7 1.2(5) . . . . ?
N2 C3 C8 C7 177.9(3) . . . . ?
C1 N1 C9 C10 128.3(3) . . . . ?
C17 N1 C9 C10 -95.7(3) . . . . ?
C11 N4 C10 N5 -0.9(4) . . . . ?
Cu1 N4 C10 N5 174.4(2) . . . . ?
C11 N4 C10 C9 179.0(3) . . . . ?
Cu1 N4 C10 C9 -5.7(5) . . . . ?
C16 N5 C10 N4 0.0(4) . . . . ?
C16 N5 C10 C9 -179.9(3) . . . . ?
N1 C9 C10 N4 -13.3(5) . . . . ?
N1 C9 C10 N5 166.6(3) . . . . ?
C10 N4 C11 C12 -177.8(4) . . . . ?
Cu1 N4 C11 C12 7.6(5) . . . . ?
C10 N4 C11 C16 1.3(4) . . . . ?
Cu1 N4 C11 C16 -173.3(2) . . . . ?
C16 C11 C12 C13 0.8(5) . . . . ?
N4 C11 C12 C13 179.8(3) . . . . ?
C11 C12 C13 C14 0.1(6) . . . . ?
C12 C13 C14 C15 -0.1(7) . . . . ?
C13 C14 C15 C16 -0.6(6) . . . . ?
C10 N5 C16 C11 0.8(4) . . . . ?
C10 N5 C16 C15 -179.8(4) . . . . ?
C12 C11 C16 N5 177.9(3) . . . . ?
N4 C11 C16 N5 -1.3(4) . . . . ?
C12 C11 C16 C15 -1.6(5) . . . . ?
N4 C11 C16 C15 179.2(3) . . . . ?
C14 C15 C16 N5 -177.9(4) . . . . ?
C14 C15 C16 C11 1.5(6) . . . . ?
C1 N1 C17 C18 -111.4(3) . . . . ?
C9 N1 C17 C18 113.8(3) . . . . ?
C19 N6 C18 N7 -0.5(4) . . . . ?
Cu1 N6 C18 N7 -169.7(2) . . . . ?
C19 N6 C18 C17 179.5(3) . . . . ?
Cu1 N6 C18 C17 10.3(4) . . . . ?
C24 N7 C18 N6 1.5(4) . . . . ?
C25 N7 C18 N6 174.9(3) . . . . ?
C24 N7 C18 C17 -178.4(3) . . . . ?
C25 N7 C18 C17 -5.1(5) . . . . ?
N1 C17 C18 N6 -5.3(5) . . . . ?
N1 C17 C18 N7 174.7(3) . . . . ?
C18 N6 C19 C20 -179.1(3) . . . . ?
Cu1 N6 C19 C20 -11.8(5) . . . . ?
C18 N6 C19 C24 -0.7(4) . . . . ?
Cu1 N6 C19 C24 166.7(2) . . . . ?
N6 C19 C20 C21 175.6(3) . . . . ?
C24 C19 C20 C21 -2.7(5) . . . . ?
C19 C20 C21 C22 1.1(5) . . . . ?
C20 C21 C22 C23 0.7(6) . . . . ?
C21 C22 C23 C24 -0.9(6) . . . . ?
C22 C23 C24 C19 -0.6(5) . . . . ?
C22 C23 C24 N7 -177.6(3) . . . . ?
C20 C19 C24 C23 2.5(5) . . . . ?
N6 C19 C24 C23 -176.1(3) . . . . ?
C20 C19 C24 N7 -179.8(3) . . . . ?
N6 C19 C24 N7 1.6(3) . . . . ?
C18 N7 C24 C23 175.5(4) . . . . ?
C25 N7 C24 C23 2.0(6) . . . . ?
C18 N7 C24 C19 -1.9(3) . . . . ?
C25 N7 C24 C19 -175.4(3) . . . . ?
C18 N7 C25 C26 -80.9(4) . . . . ?
C24 N7 C25 C26 91.3(4) . . . . ?
N7 C25 C26 O2 -170.0(3) . . . . ?
N7 C25 C26 O1 10.8(5) . . . . ?
C43 N8 C27 C28 143.3(3) . . . . ?
C35 N8 C27 C28 -82.3(4) . . . . ?
C29 N9 C28 N10 -0.3(4) . . . . ?
Cu2 N9 C28 N10 158.5(3) . . . . ?
C29 N9 C28 C27 -177.2(3) . . . . ?
Cu2 N9 C28 C27 -18.4(5) . . . . ?
C34 N10 C28 N9 0.0(4) . . . . ?
C34 N10 C28 C27 177.0(4) . . . . ?
N8 C27 C28 N9 -13.8(5) . . . . ?
N8 C27 C28 N10 169.6(3) . . . . ?
C28 N9 C29 C30 -177.9(4) . . . . ?
Cu2 N9 C29 C30 28.3(6) . . . . ?
C28 N9 C29 C34 0.4(4) . . . . ?
Cu2 N9 C29 C34 -153.4(3) . . . . ?
N9 C29 C30 C31 -178.5(4) . . . . ?
C34 C29 C30 C31 3.4(6) . . . . ?
C29 C30 C31 C32 -0.3(7) . . . . ?
C30 C31 C32 C33 -1.7(8) . . . . ?
C31 C32 C33 C34 0.5(7) . . . . ?
C28 N10 C34 C33 -176.5(4) . . . . ?
C28 N10 C34 C29 0.3(4) . . . . ?
C32 C33 C34 N10 179.0(4) . . . . ?
C32 C33 C34 C29 2.7(6) . . . . ?
C30 C29 C34 N10 178.1(3) . . . . ?
N9 C29 C34 N10 -0.4(4) . . . . ?
C30 C29 C34 C33 -4.7(6) . . . . ?
N9 C29 C34 C33 176.8(4) . . . . ?
C27 N8 C35 C36 133.5(4) . . . . ?
C43 N8 C35 C36 -91.3(4) . . . . ?
C37 N11 C36 N12 0.4(4) . . . . ?
Cu2 N11 C36 N12 -174.8(2) . . . . ?
C37 N11 C36 C35 -175.1(4) . . . . ?
Cu2 N11 C36 C35 9.6(5) . . . . ?
C42 N12 C36 N11 -0.6(4) . . . . ?
C42 N12 C36 C35 174.8(4) . . . . ?
N8 C35 C36 N11 -24.7(6) . . . . ?
N8 C35 C36 N12 160.4(4) . . . . ?
C36 N11 C37 C38 178.7(4) . . . . ?
Cu2 N11 C37 C38 -6.9(6) . . . . ?
C36 N11 C37 C42 0.0(4) . . . . ?
Cu2 N11 C37 C42 174.4(3) . . . . ?
N11 C37 C38 C39 -178.3(4) . . . . ?
C42 C37 C38 C39 0.3(6) . . . . ?
C37 C38 C39 C40 0.4(6) . . . . ?
C38 C39 C40 C41 -1.2(7) . . . . ?
C39 C40 C41 C42 1.2(6) . . . . ?
C36 N12 C42 C41 -178.1(4) . . . . ?
C36 N12 C42 C37 0.6(4) . . . . ?
C40 C41 C42 N12 178.1(4) . . . . ?
C40 C41 C42 C37 -0.5(6) . . . . ?
C38 C37 C42 N12 -179.2(3) . . . . ?
N11 C37 C42 N12 -0.3(4) . . . . ?
C38 C37 C42 C41 -0.3(6) . . . . ?
N11 C37 C42 C41 178.5(3) . . . . ?
C27 N8 C43 C44 -114.0(4) . . . . ?
C35 N8 C43 C44 111.1(4) . . . . ?
C45 N13 C44 N14 -1.6(4) . . . . ?
Cu2 N13 C44 N14 -171.4(2) . . . . ?
C45 N13 C44 C43 177.3(4) . . . . ?
Cu2 N13 C44 C43 7.5(5) . . . . ?
C50 N14 C44 N13 2.6(4) . . . . ?
C51 N14 C44 N13 178.0(3) . . . . ?
C50 N14 C44 C43 -176.3(3) . . . . ?
C51 N14 C44 C43 -0.9(6) . . . . ?
N8 C43 C44 N13 -2.4(6) . . . . ?
N8 C43 C44 N14 176.4(3) . . . . ?
C44 N13 C45 C46 -179.7(4) . . . . ?
Cu2 N13 C45 C46 -12.2(6) . . . . ?
C44 N13 C45 C50 0.0(4) . . . . ?
Cu2 N13 C45 C50 167.5(2) . . . . ?
C50 C45 C46 C47 -3.4(5) . . . . ?
N13 C45 C46 C47 176.2(3) . . . . ?
C45 C46 C47 C48 0.7(5) . . . . ?
C46 C47 C48 C49 2.3(6) . . . . ?
C47 C48 C49 C50 -2.3(5) . . . . ?
C48 C49 C50 C45 -0.5(5) . . . . ?
C48 C49 C50 N14 -177.7(4) . . . . ?
C46 C45 C50 C49 3.4(5) . . . . ?
N13 C45 C50 C49 -176.3(3) . . . . ?
C46 C45 C50 N14 -178.7(3) . . . . ?
N13 C45 C50 N14 1.6(4) . . . . ?
C44 N14 C50 C49 175.1(4) . . . . ?
C51 N14 C50 C49 -0.3(6) . . . . ?
C44 N14 C50 C45 -2.5(4) . . . . ?
C51 N14 C50 C45 -177.9(3) . . . . ?
C44 N14 C51 C52 -78.9(5) . . . . ?
C50 N14 C51 C52 95.6(5) . . . . ?
N14 C51 C52 O4 -173.1(4) . . . . ?
N14 C51 C52 O3 6.7(6) . . . . ?
C61 N15 C53 C54 -79.4(4) . . . . ?
C69 N15 C53 C54 148.1(3) . . . . ?
Cu3 N15 C53 C54 32.7(4) . . . . ?
C55 N16 C54 N17 0.6(4) . . . . ?
Cu3 N16 C54 N17 164.7(3) . . . . ?
C55 N16 C54 C53 -177.1(4) . . . . ?
Cu3 N16 C54 C53 -12.9(5) . . . . ?
C60 N17 C54 N16 -1.1(5) . . . . ?
C60 N17 C54 C53 176.5(4) . . . . ?
N15 C53 C54 N16 -19.1(5) . . . . ?
N15 C53 C54 N17 163.5(4) . . . . ?
C54 N16 C55 C56 -178.8(5) . . . . ?
Cu3 N16 C55 C56 21.7(7) . . . . ?
C54 N16 C55 C60 0.1(4) . . . . ?
Cu3 N16 C55 C60 -159.4(3) . . . . ?
N16 C55 C56 C57 179.9(5) . . . . ?
C60 C55 C56 C57 1.0(7) . . . . ?
C55 C56 C57 C58 -0.4(9) . . . . ?
C56 C57 C58 C59 -0.5(9) . . . . ?
C57 C58 C59 C60 0.6(8) . . . . ?
C54 N17 C60 C59 -179.8(5) . . . . ?
C54 N17 C60 C55 1.1(4) . . . . ?
C58 C59 C60 N17 -179.0(5) . . . . ?
C58 C59 C60 C55 0.0(7) . . . . ?
C56 C55 C60 N17 178.4(4) . . . . ?
N16 C55 C60 N17 -0.7(4) . . . . ?
C56 C55 C60 C59 -0.9(7) . . . . ?
N16 C55 C60 C59 -179.9(4) . . . . ?
C53 N15 C61 C62 137.6(4) . . . . ?
C69 N15 C61 C62 -89.3(4) . . . . ?
Cu3 N15 C61 C62 27.3(4) . . . . ?
C63 N18 C62 N19 -1.0(5) . . . . ?
Cu3 N18 C62 N19 -169.3(3) . . . . ?
C63 N18 C62 C61 -176.8(4) . . . . ?
Cu3 N18 C62 C61 14.9(6) . . . . ?
C68 N19 C62 N18 1.0(5) . . . . ?
C68 N19 C62 C61 176.7(4) . . . . ?
N15 C61 C62 N18 -31.3(6) . . . . ?
N15 C61 C62 N19 153.4(4) . . . . ?
C62 N18 C63 C68 0.5(5) . . . . ?
Cu3 N18 C63 C68 166.4(3) . . . . ?
C62 N18 C63 C64 -178.0(5) . . . . ?
Cu3 N18 C63 C64 -12.1(7) . . . . ?
C68 C63 C64 C65 0.7(7) . . . . ?
N18 C63 C64 C65 179.1(5) . . . . ?
C63 C64 C65 C66 -1.4(8) . . . . ?
C64 C65 C66 C67 1.4(10) . . . . ?
C65 C66 C67 C68 -0.6(9) . . . . ?
C62 N19 C68 C63 -0.6(5) . . . . ?
C62 N19 C68 C67 177.9(5) . . . . ?
C64 C63 C68 N19 178.8(4) . . . . ?
N18 C63 C68 N19 0.1(5) . . . . ?
C64 C63 C68 C67 0.0(7) . . . . ?
N18 C63 C68 C67 -178.7(4) . . . . ?
C66 C67 C68 N19 -178.5(5) . . . . ?
C66 C67 C68 C63 -0.1(8) . . . . ?
C53 N15 C69 C70 -113.2(4) . . . . ?
C61 N15 C69 C70 114.4(4) . . . . ?
Cu3 N15 C69 C70 -0.9(4) . . . . ?
C71 N20 C70 N21 -0.6(4) . . . . ?
Cu3 N20 C70 N21 -169.0(2) . . . . ?
C71 N20 C70 C69 178.9(3) . . . . ?
Cu3 N20 C70 C69 10.4(5) . . . . ?
C76 N21 C70 N20 0.9(4) . . . . ?
C77 N21 C70 N20 175.7(3) . . . . ?
C76 N21 C70 C69 -178.6(3) . . . . ?
C77 N21 C70 C69 -3.7(5) . . . . ?
N15 C69 C70 N20 -5.5(5) . . . . ?
N15 C69 C70 N21 173.8(3) . . . . ?
C70 N20 C71 C76 0.1(4) . . . . ?
Cu3 N20 C71 C76 165.8(2) . . . . ?
C70 N20 C71 C72 179.5(4) . . . . ?
Cu3 N20 C71 C72 -14.7(6) . . . . ?
C76 C71 C72 C73 -1.6(5) . . . . ?
N20 C71 C72 C73 179.0(3) . . . . ?
C71 C72 C73 C74 0.4(6) . . . . ?
C72 C73 C74 C75 0.1(6) . . . . ?
C73 C74 C75 C76 0.5(6) . . . . ?
C74 C75 C76 C71 -1.8(5) . . . . ?
C74 C75 C76 N21 -179.9(3) . . . . ?
N20 C71 C76 C75 -178.1(3) . . . . ?
C72 C71 C76 C75 2.4(5) . . . . ?
N20 C71 C76 N21 0.4(4) . . . . ?
C72 C71 C76 N21 -179.1(3) . . . . ?
C70 N21 C76 C75 177.6(4) . . . . ?
C77 N21 C76 C75 2.7(6) . . . . ?
C70 N21 C76 C71 -0.8(4) . . . . ?
C77 N21 C76 C71 -175.7(3) . . . . ?
C70 N21 C77 C78 -80.1(4) . . . . ?
C76 N21 C77 C78 93.8(4) . . . . ?
N21 C77 C78 O6 -167.4(3) . . . . ?
N21 C77 C78 O5 14.8(5) . . . . ?
O2 C26 O1 Cu2 -2.7(4) . . . . ?
C25 C26 O1 Cu2 176.4(3) . . . . ?
N13 Cu2 O1 C26 118.0(2) . . . . ?
N11 Cu2 O1 C26 11.6(4) . . . . ?
N9 Cu2 O1 C26 -98.7(2) . . . . ?
O2 Cu2 O1 C26 1.3(2) . . . . ?
O1 C26 O2 Cu2 2.1(3) . . . . ?
C25 C26 O2 Cu2 -177.0(3) . . . . ?
N13 Cu2 O2 C26 -77.0(2) . . . . ?
N11 Cu2 O2 C26 -176.3(2) . . . . ?
N9 Cu2 O2 C26 83.3(2) . . . . ?
O1 Cu2 O2 C26 -1.3(2) . . . . ?
O4 C52 O3 Cu3 -0.1(6) . . . . ?
C51 C52 O3 Cu3 -179.8(3) . . . . ?
N20 Cu3 O3 C52 114.7(3) . . . . ?
N16 Cu3 O3 C52 -100.7(3) . . . . ?
N18 Cu3 O3 C52 10.7(4) . . . . ?
N15 Cu3 O3 C52 -171.4(3) . . . . ?
O4 Cu3 O3 C52 0.0(3) . . . . ?
O3 C52 O4 Cu3 0.1(4) . . . . ?
C51 C52 O4 Cu3 179.8(4) . . . . ?
O3 Cu3 O4 C52 0.0(3) . . . . ?
N20 Cu3 O4 C52 -75.8(3) . . . . ?
N16 Cu3 O4 C52 84.2(3) . . . . ?
N18 Cu3 O4 C52 -174.5(3) . . . . ?
N15 Cu3 O4 C52 139.3(6) . . . . ?
O6 C78 O5 Cu1 -4.1(4) . . . . ?
C77 C78 O5 Cu1 173.6(3) . . . . ?
N6 Cu1 O5 C78 112.8(2) . . . . ?
N4 Cu1 O5 C78 2.8(4) . . . . ?
N2 Cu1 O5 C78 -103.8(2) . . . . ?
O6 Cu1 O5 C78 2.00(19) . . . . ?
O5 C78 O6 Cu1 3.3(3) . . . . ?
C77 C78 O6 Cu1 -174.4(3) . . . . ?
N6 Cu1 O6 C78 -82.4(2) . . . . ?
N4 Cu1 O6 C78 178.2(2) . . . . ?
O5 Cu1 O6 C78 -2.1(2) . . . . ?
N2 Cu1 O6 C78 77.8(2) . . . . ?
